data_4119151
loop_
_publ_author_name
'Kenji Kamada'
'Shin-ichi Fuku-en'
'Shu Minamide'
'Koji Ohta'
'Ryohei Kishi'
'Masayoshi Nakano'
'Hiroyuki Matsuzaki'
'Hiroshi Okamoto'
'Hiroyuki Higashikawa'
'Katsuya Inoue'
'Satoshi Kojima'
'Yohsuke Yamamoto'

_publ_contact_author_email yyama@hiroshima-u.ac.jp
_publ_section_title
;
 Impact of Diradical Character on Two-Photon Absorption: Bis(acridine)
 Dimers Synthesized from an Allenic Precursor
;
_journal_name_full 'Journal of the American Chemical Society'
_journal_page_first 232
_journal_page_last 241
_journal_paper_doi 10.1021/ja308396a
_journal_volume 135
_journal_year 2013
_chemical_formula_sum 'C108 H122 B44 Cl25.3 N6 O8'
_chemical_formula_weight 3004.64
_chemical_name_systematic
;
 ?
;
_space_group_IT_number 2
_symmetry_cell_setting triclinic
_symmetry_space_group_name_Hall '-P 1'
_symmetry_space_group_name_H-M 'P -1'
_atom_sites_solution_hydrogens geom
_atom_sites_solution_primary direct
_atom_sites_solution_secondary difmap
_audit_creation_method SHELXL-97
_cell_angle_alpha 82.7660(10)
_cell_angle_beta 82.2330(10)
_cell_angle_gamma 59.0850(10)
_cell_formula_units_Z 1
_cell_length_a 15.8946(9)
_cell_length_b 15.9921(9)
_cell_length_c 16.6323(9)
_cell_measurement_reflns_used 28774
_cell_measurement_temperature 173(2)
_cell_measurement_theta_max 27.645
_cell_measurement_theta_min 3.000
_cell_volume 3585.9(3)
_computing_cell_refinement PROCESS-AUTO
_computing_data_collection PROCESS-AUTO
_computing_molecular_graphics 'Yadokari-XG 2009 (Wakita Nemoto et al., 2009)'
_computing_publication_material 'Yadokari-XG 2009 (Wakita,Nemoto et al., 2009)'
_computing_structure_refinement 'SHELXL-97 (Sheldrick, 1997)'
_computing_structure_solution 'SHELXS-97 (Sheldrick, 1990)''
_diffrn_ambient_temperature 173(2)
_diffrn_detector_area_resol_mean 10.0
_diffrn_measured_fraction_theta_full 0.997
_diffrn_measured_fraction_theta_max 0.997
_diffrn_measurement_device_type 'Rigaku SCXmini'
_diffrn_measurement_method \w-scans
_diffrn_radiation_monochromator Graphite
_diffrn_radiation_source 'long-fine-focus sealed tube'
_diffrn_radiation_type MoK\a
_diffrn_radiation_wavelength 0.71075
_diffrn_reflns_av_R_equivalents 0.0466
_diffrn_reflns_av_sigmaI/netI 0.0624
_diffrn_reflns_limit_h_max 20
_diffrn_reflns_limit_h_min -20
_diffrn_reflns_limit_k_max 20
_diffrn_reflns_limit_k_min -20
_diffrn_reflns_limit_l_max 21
_diffrn_reflns_limit_l_min -21
_diffrn_reflns_number 37726
_diffrn_reflns_theta_full 27.49
_diffrn_reflns_theta_max 27.49
_diffrn_reflns_theta_min 3.00
_exptl_absorpt_coefficient_mu 0.534
_exptl_absorpt_correction_T_max 1.0000
_exptl_absorpt_correction_T_min 0.7703
_exptl_absorpt_correction_type multi-scan
_exptl_absorpt_process_details
;
 'ABSCOR (Higashi, 1995)'
;
_exptl_crystal_colour 'dark purple'
_exptl_crystal_density_diffrn 1.391
_exptl_crystal_description plate
_exptl_crystal_F_000 1526
_exptl_crystal_size_max 0.41
_exptl_crystal_size_mid 0.30
_exptl_crystal_size_min 0.13
_refine_diff_density_max 1.807
_refine_diff_density_min -1.150
_refine_diff_density_rms 0.098
_refine_ls_extinction_method none
_refine_ls_goodness_of_fit_ref 1.037
_refine_ls_hydrogen_treatment mixed
_refine_ls_matrix_type full
_refine_ls_number_parameters 884
_refine_ls_number_reflns 16390
_refine_ls_number_restraints 0
_refine_ls_restrained_S_all 1.037
_refine_ls_R_factor_all 0.1254
_refine_ls_R_factor_gt 0.0833
_refine_ls_shift/su_max 0.002
_refine_ls_shift/su_mean 0.000
_refine_ls_structure_factor_coef Fsqd
_refine_ls_weighting_details 'calc w=1/[\s^2^(Fo^2^)+(0.1204P)^2^+7.6204P] where P=(Fo^2^+2Fc^2^)/3'
_refine_ls_weighting_scheme calc
_refine_ls_wR_factor_gt 0.2237
_refine_ls_wR_factor_ref 0.2541
_reflns_number_gt 10790
_reflns_number_total 16390
_reflns_threshold_expression >2sigma(I)
_cod_data_source_file ja308396a_si_001_2.cif
_cod_data_source_block 84CHB11H5Cl6
_cod_original_formula_sum 'C108 H122 B44 Cl25.30 N6 O8'
_cod_database_code 4119151

loop_
_symmetry_equiv_pos_as_xyz
'x, y, z'
'-x, -y, -z'

loop_
_atom_site_label
_atom_site_type_symbol
_atom_site_fract_x
_atom_site_fract_y
_atom_site_fract_z
_atom_site_U_iso_or_equiv
_atom_site_adp_type
_atom_site_occupancy
_atom_site_symmetry_multiplicity
_atom_site_calc_flag
_atom_site_refinement_flags
C1 C 0.9477(3) -0.0447(3) 0.5949(2) 0.0279(8) Uani 1 1 d .
C2 C 0.9856(3) 0.0070(3) 0.5420(2) 0.0268(8) Uani 1 1 d .
C3 C 0.9893(3) 0.0795(3) 0.5828(2) 0.0299(9) Uani 1 1 d .
H1 H 1.0141 0.1173 0.5515 0.036 Uiso 1 1 calc R
C4 C 0.9599(3) 0.0982(3) 0.6628(2) 0.0299(9) Uani 1 1 d .
H2 H 0.9642 0.1477 0.6849 0.036 Uiso 1 1 calc R
C5 C 0.9232(3) 0.0437(3) 0.7126(2) 0.0272(8) Uani 1 1 d .
N1 N 0.8935(3) 0.0512(3) 0.79254(19) 0.0281(7) Uani 1 1 d .
C6 C 0.8604(3) -0.0094(3) 0.8361(2) 0.0295(8) Uani 1 1 d .
C7 C 0.8353(4) -0.0003(3) 0.9199(2) 0.0366(10) Uani 1 1 d .
H3 H 0.8421 0.0447 0.9468 0.044 Uiso 1 1 calc R
C8 C 0.8013(4) -0.0568(4) 0.9619(2) 0.0408(11) Uani 1 1 d .
H4 H 0.7854 -0.0511 1.0189 0.049 Uiso 1 1 calc R
C9 C 0.7885(4) -0.1225(3) 0.9255(3) 0.0400(11) Uani 1 1 d .
H5 H 0.7641 -0.1605 0.9569 0.048 Uiso 1 1 calc R
C10 C 0.8117(3) -0.1318(3) 0.8430(2) 0.0309(9) Uani 1 1 d .
C11 C 0.8505(3) -0.0777(3) 0.7963(2) 0.0273(8) Uani 1 1 d .
C12 C 0.8803(3) -0.0859(3) 0.7105(2) 0.0265(8) Uani 1 1 d .
C13 C 0.9177(3) -0.0263(3) 0.6747(2) 0.0274(8) Uani 1 1 d .
C14 C 0.8881(3) -0.1396(3) 0.6481(2) 0.0261(8) Uani 1 1 d .
O1 O 0.9314(2) -0.1165(2) 0.57838(15) 0.0269(6) Uani 1 1 d .
O2 O 0.8012(2) -0.1916(2) 0.79982(17) 0.0386(7) Uani 1 1 d .
C15 C 0.7568(6) -0.2444(6) 0.8416(4) 0.075(2) Uani 1 1 d .
H6 H 0.7997 -0.2915 0.8823 0.112 Uiso 1 1 calc R
H7 H 0.7470 -0.2792 0.8026 0.112 Uiso 1 1 calc R
H8 H 0.6931 -0.1988 0.8686 0.112 Uiso 1 1 calc R
C16 C 0.8915(3) 0.1284(3) 0.8326(2) 0.0299(9) Uani 1 1 d .
C17 C 0.9752(4) 0.1113(4) 0.8634(3) 0.0403(10) Uani 1 1 d .
H9 H 1.0334 0.0490 0.8610 0.048 Uiso 1 1 calc R
C18 C 0.9732(4) 0.1871(4) 0.8982(3) 0.0444(11) Uani 1 1 d .
H10 H 1.0309 0.1759 0.9195 0.053 Uiso 1 1 calc R
C19 C 0.8892(3) 0.2785(3) 0.9025(2) 0.0351(9) Uani 1 1 d .
C20 C 0.8064(4) 0.2924(4) 0.8704(3) 0.0424(11) Uani 1 1 d .
H11 H 0.7480 0.3546 0.8719 0.051 Uiso 1 1 calc R
C21 C 0.8074(3) 0.2169(4) 0.8360(3) 0.0394(10) Uani 1 1 d .
H12 H 0.7498 0.2271 0.8152 0.047 Uiso 1 1 calc R
C22 C 0.8860(4) 0.3639(4) 0.9395(3) 0.0491(13) Uani 1 1 d .
C23 C 0.9792(6) 0.3313(6) 0.9787(7) 0.112(4) Uani 1 1 d .
H13 H 1.0359 0.3005 0.9388 0.168 Uiso 1 1 calc R
H14 H 0.9856 0.2842 1.0247 0.168 Uiso 1 1 calc R
H15 H 0.9766 0.3880 0.9981 0.168 Uiso 1 1 calc R
C24 C 0.8750(10) 0.4400(7) 0.8703(5) 0.130(4) Uani 1 1 d .
H16 H 0.8732 0.4953 0.8916 0.195 Uiso 1 1 calc R
H17 H 0.8137 0.4628 0.8453 0.195 Uiso 1 1 calc R
H18 H 0.9308 0.4107 0.8294 0.195 Uiso 1 1 calc R
C25 C 0.8001(5) 0.4086(5) 1.0011(4) 0.074(2) Uani 1 1 d .
H19 H 0.7969 0.4651 1.0215 0.111 Uiso 1 1 calc R
H20 H 0.8076 0.3603 1.0463 0.111 Uiso 1 1 calc R
H21 H 0.7394 0.4297 0.9759 0.111 Uiso 1 1 calc R
C26 C 0.9985(3) -0.3468(3) 0.7098(3) 0.0353(9) Uani 1 1 d .
C27 C 1.0479(4) -0.4423(4) 0.7368(3) 0.0457(11) Uani 1 1 d .
H22 H 1.1009 -0.4659 0.7700 0.055 Uiso 1 1 calc R
C28 C 1.0196(4) -0.5061(4) 0.7150(3) 0.0533(14) Uani 1 1 d .
H23 H 1.0547 -0.5728 0.7341 0.064 Uiso 1 1 calc R
C29 C 0.9448(4) -0.4767(3) 0.6680(3) 0.0434(11) Uani 1 1 d .
H24 H 0.9281 -0.5218 0.6540 0.052 Uiso 1 1 calc R
C30 C 0.8925(3) -0.3780(3) 0.6405(2) 0.0313(9) Uani 1 1 d .
N2 N 0.8170(3) -0.3463(3) 0.5929(2) 0.0315(8) Uani 1 1 d .
C31 C 0.7597(3) -0.2516(3) 0.5656(3) 0.0322(9) Uani 1 1 d .
C32 C 0.6834(4) -0.2260(4) 0.5175(3) 0.0499(13) Uani 1 1 d .
H25 H 0.6698 -0.2740 0.5049 0.060 Uiso 1 1 calc R
C33 C 0.6290(4) -0.1319(5) 0.4892(3) 0.0576(15) Uani 1 1 d .
H26 H 0.5773 -0.1149 0.4563 0.069 Uiso 1 1 calc R
C34 C 0.6461(4) -0.0586(4) 0.5065(3) 0.0494(13) Uani 1 1 d .
H27 H 0.6069 0.0066 0.4849 0.059 Uiso 1 1 calc R
C35 C 0.7193(3) -0.0812(3) 0.5546(3) 0.0340(9) Uani 1 1 d .
C36 C 0.7810(3) -0.1802(3) 0.5858(2) 0.0282(8) Uani 1 1 d .
C37 C 0.8599(3) -0.2108(3) 0.6332(2) 0.0248(8) Uani 1 1 d .
C38 C 0.9170(3) -0.3099(3) 0.6615(2) 0.0284(8) Uani 1 1 d .
O3 O 1.0226(2) -0.2822(3) 0.7254(2) 0.0479(8) Uani 1 1 d .
O4 O 0.7392(2) -0.0147(2) 0.57448(19) 0.0392(7) Uani 1 1 d .
C39 C 1.1003(5) -0.3125(5) 0.7758(4) 0.0738(19) Uani 1 1 d .
H28 H 1.0823 -0.3321 0.8306 0.111 Uiso 1 1 calc R
H29 H 1.1118 -0.2583 0.7786 0.111 Uiso 1 1 calc R
H30 H 1.1604 -0.3680 0.7529 0.111 Uiso 1 1 calc R
C40 C 0.6898(5) 0.0817(4) 0.5352(4) 0.0599(15) Uani 1 1 d .
H31 H 0.7022 0.0775 0.4761 0.090 Uiso 1 1 calc R
H32 H 0.7146 0.1209 0.5523 0.090 Uiso 1 1 calc R
H33 H 0.6189 0.1124 0.5503 0.090 Uiso 1 1 calc R
C41 C 0.7956(4) -0.4189(4) 0.5702(3) 0.0400(11) Uani 1 1 d .
C42 C 0.8435(4) -0.4681(4) 0.5020(3) 0.0439(12) Uani 1 1 d .
H34 H 0.8901 -0.4556 0.4692 0.053 Uiso 1 1 calc R
C43 C 0.8228(4) -0.5366(4) 0.4815(3) 0.0477(12) Uani 1 1 d .
H35 H 0.8565 -0.5716 0.4345 0.057 Uiso 1 1 calc R
C44 C 0.7544(4) -0.5554(3) 0.5279(3) 0.0418(11) Uani 1 1 d .
C45 C 0.7074(4) -0.5028(4) 0.5965(4) 0.0563(15) Uani 1 1 d .
H36 H 0.6602 -0.5141 0.6297 0.068 Uiso 1 1 calc R
C46 C 0.7276(4) -0.4345(4) 0.6175(3) 0.0571(16) Uani 1 1 d .
H37 H 0.6944 -0.3989 0.6644 0.069 Uiso 1 1 calc R
C47 C 0.7269(5) -0.6275(4) 0.5046(4) 0.0551(14) Uani 1 1 d .
C48 C 0.8070(8) -0.7030(6) 0.4518(6) 0.115(4) Uani 1 1 d .
H38 H 0.8696 -0.7320 0.4764 0.172 Uiso 1 1 calc R
H39 H 0.8122 -0.6725 0.3979 0.172 Uiso 1 1 calc R
H40 H 0.7918 -0.7541 0.4466 0.172 Uiso 1 1 calc R
C49 C 0.7057(9) -0.6794(7) 0.5783(6) 0.131(4) Uani 1 1 d .
H41 H 0.6939 -0.7290 0.5617 0.197 Uiso 1 1 calc R
H42 H 0.6472 -0.6323 0.6102 0.197 Uiso 1 1 calc R
H43 H 0.7620 -0.7111 0.6115 0.197 Uiso 1 1 calc R
C50 C 0.6341(10) -0.5694(7) 0.4637(10) 0.193(8) Uani 1 1 d .
H44 H 0.6462 -0.5387 0.4122 0.290 Uiso 1 1 calc R
H45 H 0.5843 -0.5188 0.4989 0.290 Uiso 1 1 calc R
H46 H 0.6104 -0.6125 0.4531 0.290 Uiso 1 1 calc R
C51 C 0.5746(4) 0.1198(4) 0.1736(3) 0.0459(12) Uani 1 1 d .
B1 B 0.6314(4) 0.1542(4) 0.0928(3) 0.0411(12) Uani 1 1 d .
B2 B 0.5082(4) 0.2341(5) 0.1298(3) 0.0420(12) Uani 1 1 d .
B3 B 0.4963(4) 0.2105(5) 0.2364(3) 0.0433(12) Uani 1 1 d .
B4 B 0.6130(4) 0.1131(4) 0.2663(3) 0.0407(12) Uani 1 1 d .
B5 B 0.6967(4) 0.0793(4) 0.1773(3) 0.0401(12) Uani 1 1 d .
B6 B 0.7092(4) 0.1803(4) 0.1374(3) 0.0341(10) Uani 1 1 d .
B7 B 0.5923(4) 0.2767(4) 0.1079(3) 0.0346(10) Uani 1 1 d .
B8 B 0.5093(4) 0.3108(4) 0.1972(3) 0.0355(11) Uani 1 1 d .
B9 B 0.5740(4) 0.2364(4) 0.2821(3) 0.0329(10) Uani 1 1 d .
B10 B 0.6978(4) 0.1556(4) 0.2447(3) 0.0325(10) Uani 1 1 d .
B11 B 0.6336(4) 0.2785(4) 0.2020(3) 0.0307(10) Uani 1 1 d .
Cl1 Cl 0.82376(9) 0.16214(9) 0.08603(8) 0.0486(3) Uani 1 1 d .
Cl2 Cl 0.58027(10) 0.36462(10) 0.02587(7) 0.0509(3) Uani 1 1 d .
Cl3 Cl 0.41251(9) 0.43587(10) 0.20327(8) 0.0538(3) Uani 1 1 d .
Cl4 Cl 0.54430(10) 0.27794(10) 0.38233(7) 0.0496(3) Uani 1 1 d .
Cl5 Cl 0.80020(9) 0.11321(9) 0.30516(8) 0.0453(3) Uani 1 1 d .
Cl6 Cl 0.4004(7) 0.1992(8) 0.2792(6) 0.060(2) Uani 0.15 1 d P
C52 C 0.6086(5) -0.3697(5) 0.1471(4) 0.0673(17) Uani 1 1 d .
B12 B 0.7026(6) -0.3504(7) 0.1602(5) 0.073(2) Uani 1 1 d .
B13 B 0.6111(7) -0.2726(8) 0.0920(4) 0.081(3) Uani 1 1 d .
B14 B 0.4982(6) -0.2638(6) 0.1333(5) 0.0654(19) Uani 1 1 d .
B15 B 0.5193(5) -0.3376(5) 0.2253(5) 0.0574(16) Uani 1 1 d .
B16 B 0.6458(5) -0.3912(5) 0.2426(4) 0.0567(16) Uani 1 1 d .
B17 B 0.6476(7) -0.2225(7) 0.1618(4) 0.066(2) Uani 1 1 d .
B18 B 0.5226(7) -0.1690(6) 0.1437(4) 0.068(2) Uani 1 1 d .
B19 B 0.4630(5) -0.2095(5) 0.2266(4) 0.0497(14) Uani 1 1 d .
B20 B 0.5549(4) -0.2882(4) 0.2949(3) 0.0376(11) Uani 1 1 d .
B21 B 0.6680(5) -0.2963(5) 0.2541(3) 0.0490(14) Uani 1 1 d .
Cl7 Cl 0.7172(2) -0.1623(2) 0.13068(10) 0.1089(9) Uani 1 1 d .
Cl8 Cl 0.4626(2) -0.05465(17) 0.09122(13) 0.1112(8) Uani 1 1 d .
Cl9 Cl 0.34058(12) -0.13546(15) 0.26247(12) 0.0828(5) Uani 1 1 d .
Cl10 Cl 0.52944(10) -0.29687(9) 0.40233(8) 0.0500(3) Uani 1 1 d .
Cl11 Cl 0.75397(11) -0.31127(14) 0.32037(9) 0.0682(4) Uani 1 1 d .
Cl12 Cl 0.52373(15) -0.07857(11) 0.29709(8) 0.0682(5) Uani 1 1 d .
Cl13 Cl 0.8071(4) -0.3822(5) 0.1017(3) 0.1173(17) Uani 0.50 1 d P
N3 N 0.9377(4) -0.2787(5) 0.4221(4) 0.0770(16) Uani 1 1 d .
C53 C 0.8934(4) -0.2209(4) 0.3744(4) 0.0525(13) Uani 1 1 d .
C54 C 0.8345(6) -0.1459(5) 0.3178(5) 0.081(2) Uani 1 1 d .
H47 H 0.7676 -0.1352 0.3254 0.121 Uiso 1 1 calc R
H48 H 0.8625 -0.1650 0.2624 0.121 Uiso 1 1 calc R
H49 H 0.8327 -0.0854 0.3264 0.121 Uiso 1 1 calc R
Cl14 Cl 0.66404(9) 0.36774(8) 0.21751(8) 0.0435(3) Uani 1 1 d .
B22 B 0.5542(5) -0.1821(5) 0.2439(3) 0.0480(14) Uani 1 1 d .

loop_
_atom_site_aniso_label
_atom_site_aniso_U_11
_atom_site_aniso_U_22
_atom_site_aniso_U_33
_atom_site_aniso_U_23
_atom_site_aniso_U_13
_atom_site_aniso_U_12
C1 0.037(2) 0.039(2) 0.0199(18) -0.0045(16) -0.0001(16) -0.0284(19)
C2 0.035(2) 0.038(2) 0.0180(18) -0.0052(15) 0.0042(15) -0.0271(18)
C3 0.039(2) 0.042(2) 0.0221(19) -0.0042(16) 0.0022(16) -0.031(2)
C4 0.041(2) 0.042(2) 0.0216(18) -0.0059(16) 0.0012(16) -0.031(2)
C5 0.031(2) 0.038(2) 0.0197(18) -0.0056(15) 0.0017(15) -0.0225(18)
N1 0.0368(18) 0.0389(19) 0.0182(15) -0.0048(13) 0.0022(13) -0.0263(16)
C6 0.036(2) 0.035(2) 0.0200(18) -0.0020(15) 0.0030(16) -0.0207(18)
C7 0.054(3) 0.040(2) 0.0198(19) -0.0063(17) 0.0038(18) -0.027(2)
C8 0.060(3) 0.047(3) 0.0167(19) -0.0042(17) 0.0079(19) -0.030(2)
C9 0.057(3) 0.046(3) 0.024(2) -0.0040(18) 0.0119(19) -0.035(2)
C10 0.034(2) 0.036(2) 0.027(2) -0.0037(16) 0.0064(16) -0.0219(18)
C11 0.031(2) 0.035(2) 0.0181(17) -0.0029(15) 0.0038(15) -0.0202(18)
C12 0.031(2) 0.036(2) 0.0192(18) -0.0015(15) 0.0017(15) -0.0223(18)
C13 0.035(2) 0.041(2) 0.0179(17) -0.0048(15) 0.0035(15) -0.0281(19)
C14 0.031(2) 0.036(2) 0.0205(18) -0.0025(15) 0.0023(15) -0.0242(18)
O1 0.0363(15) 0.0401(16) 0.0179(12) -0.0055(11) 0.0055(11) -0.0299(13)
O2 0.056(2) 0.056(2) 0.0251(15) -0.0071(13) 0.0122(13) -0.0452(17)
C15 0.123(6) 0.111(5) 0.049(3) -0.028(3) 0.034(3) -0.106(5)
C16 0.043(2) 0.039(2) 0.0165(17) -0.0069(16) 0.0016(16) -0.027(2)
C17 0.042(3) 0.042(3) 0.037(2) -0.012(2) -0.0046(19) -0.019(2)
C18 0.049(3) 0.056(3) 0.041(3) -0.012(2) -0.009(2) -0.032(2)
C19 0.047(3) 0.042(2) 0.025(2) -0.0074(17) 0.0064(18) -0.029(2)
C20 0.047(3) 0.040(3) 0.045(3) -0.012(2) 0.005(2) -0.026(2)
C21 0.038(2) 0.050(3) 0.039(2) -0.010(2) 0.0004(19) -0.027(2)
C22 0.068(3) 0.051(3) 0.047(3) -0.009(2) 0.004(2) -0.045(3)
C23 0.078(5) 0.102(6) 0.174(9) -0.086(6) -0.016(5) -0.041(5)
C24 0.274(14) 0.117(7) 0.077(5) 0.001(5) 0.000(7) -0.160(9)
C25 0.087(5) 0.071(4) 0.084(5) -0.047(4) 0.022(4) -0.051(4)
C26 0.029(2) 0.042(2) 0.034(2) -0.0005(18) 0.0033(17) -0.0193(19)
C27 0.037(2) 0.047(3) 0.044(3) 0.009(2) -0.004(2) -0.017(2)
C28 0.053(3) 0.037(3) 0.055(3) 0.007(2) 0.009(3) -0.017(2)
C29 0.051(3) 0.035(2) 0.045(3) -0.002(2) 0.009(2) -0.025(2)
C30 0.036(2) 0.037(2) 0.027(2) -0.0045(17) 0.0090(17) -0.0245(19)
N2 0.0369(19) 0.037(2) 0.0324(18) -0.0127(15) 0.0097(15) -0.0281(17)
C31 0.031(2) 0.043(2) 0.030(2) -0.0126(18) 0.0039(17) -0.0233(19)
C32 0.042(3) 0.066(3) 0.054(3) -0.023(3) -0.007(2) -0.031(3)
C33 0.040(3) 0.075(4) 0.054(3) -0.022(3) -0.020(2) -0.019(3)
C34 0.045(3) 0.052(3) 0.039(3) -0.006(2) -0.014(2) -0.012(2)
C35 0.037(2) 0.037(2) 0.028(2) -0.0069(17) -0.0007(17) -0.0179(19)
C36 0.031(2) 0.037(2) 0.0216(18) -0.0082(16) 0.0012(15) -0.0201(18)
C37 0.0276(19) 0.035(2) 0.0194(17) -0.0041(15) 0.0045(14) -0.0220(17)
C38 0.029(2) 0.039(2) 0.0238(19) -0.0045(16) 0.0067(15) -0.0234(18)
O3 0.0379(18) 0.052(2) 0.061(2) 0.0020(17) -0.0189(16) -0.0259(16)
O4 0.0468(18) 0.0313(16) 0.0396(17) 0.0024(13) -0.0093(14) -0.0196(14)
C39 0.059(4) 0.089(5) 0.084(5) 0.001(4) -0.043(3) -0.038(4)
C40 0.079(4) 0.033(3) 0.056(3) 0.006(2) -0.017(3) -0.019(3)
C41 0.043(3) 0.048(3) 0.044(3) -0.022(2) 0.015(2) -0.035(2)
C42 0.051(3) 0.055(3) 0.040(3) -0.021(2) 0.019(2) -0.038(3)
C43 0.056(3) 0.054(3) 0.043(3) -0.027(2) 0.015(2) -0.035(3)
C44 0.049(3) 0.037(2) 0.048(3) -0.015(2) 0.001(2) -0.027(2)
C45 0.065(3) 0.070(4) 0.063(3) -0.030(3) 0.026(3) -0.056(3)
C46 0.068(4) 0.074(4) 0.060(3) -0.043(3) 0.038(3) -0.059(3)
C47 0.073(4) 0.039(3) 0.070(4) -0.015(3) -0.009(3) -0.037(3)
C48 0.167(9) 0.089(6) 0.129(7) -0.073(6) 0.054(7) -0.095(6)
C49 0.217(12) 0.113(7) 0.132(8) -0.055(6) 0.066(8) -0.141(9)
C50 0.191(12) 0.087(7) 0.36(2) -0.011(9) -0.174(14) -0.078(8)
C51 0.061(3) 0.053(3) 0.041(3) -0.002(2) -0.014(2) -0.039(3)
B1 0.056(3) 0.038(3) 0.033(3) -0.003(2) -0.011(2) -0.024(3)
B2 0.048(3) 0.059(3) 0.032(3) 0.001(2) -0.011(2) -0.035(3)
B3 0.042(3) 0.059(4) 0.040(3) -0.001(2) -0.005(2) -0.034(3)
B4 0.051(3) 0.047(3) 0.038(3) 0.001(2) -0.009(2) -0.035(3)
B5 0.058(3) 0.037(3) 0.035(3) 0.000(2) -0.009(2) -0.030(3)
B6 0.039(3) 0.034(3) 0.031(2) -0.0050(19) -0.001(2) -0.020(2)
B7 0.042(3) 0.039(3) 0.025(2) 0.0000(19) -0.006(2) -0.022(2)
B8 0.033(2) 0.049(3) 0.029(2) -0.001(2) -0.0044(19) -0.024(2)
B9 0.035(2) 0.045(3) 0.026(2) -0.001(2) -0.0026(19) -0.026(2)
B10 0.039(3) 0.037(3) 0.028(2) -0.0009(19) -0.0079(19) -0.023(2)
B11 0.032(2) 0.035(2) 0.030(2) -0.0039(19) -0.0029(18) -0.020(2)
Cl1 0.0419(6) 0.0477(7) 0.0478(7) -0.0054(5) 0.0107(5) -0.0195(5)
Cl2 0.0600(8) 0.0528(7) 0.0356(6) 0.0085(5) -0.0059(5) -0.0273(6)
Cl3 0.0380(6) 0.0573(8) 0.0475(7) -0.0050(6) 0.0009(5) -0.0115(6)
Cl4 0.0532(7) 0.0691(8) 0.0269(5) -0.0106(5) -0.0007(5) -0.0303(6)
Cl5 0.0414(6) 0.0470(7) 0.0480(7) 0.0036(5) -0.0193(5) -0.0206(5)
Cl6 0.053(5) 0.074(6) 0.062(6) -0.022(5) 0.010(4) -0.037(5)
C52 0.069(4) 0.070(4) 0.071(4) -0.032(3) -0.002(3) -0.036(3)
B12 0.074(5) 0.110(7) 0.056(4) -0.048(4) 0.018(4) -0.058(5)
B13 0.099(6) 0.121(7) 0.040(4) -0.028(4) 0.004(4) -0.067(6)
B14 0.070(4) 0.076(5) 0.059(4) -0.023(4) -0.020(3) -0.035(4)
B15 0.058(4) 0.060(4) 0.071(4) -0.020(3) -0.004(3) -0.039(3)
B16 0.055(4) 0.056(4) 0.064(4) -0.027(3) 0.006(3) -0.029(3)
B17 0.102(6) 0.108(6) 0.027(3) -0.007(3) 0.005(3) -0.082(5)
B18 0.109(6) 0.075(5) 0.033(3) 0.004(3) -0.018(4) -0.054(5)
B19 0.054(4) 0.054(4) 0.044(3) -0.006(3) -0.011(3) -0.027(3)
B20 0.041(3) 0.035(3) 0.041(3) -0.006(2) 0.002(2) -0.023(2)
B21 0.058(4) 0.071(4) 0.035(3) -0.016(3) 0.006(3) -0.044(3)
Cl7 0.172(2) 0.189(2) 0.0478(9) 0.0027(11) 0.0101(11) -0.156(2)
Cl8 0.154(2) 0.0954(15) 0.0712(12) 0.0363(11) -0.0521(13) -0.0533(15)
Cl9 0.0496(9) 0.0916(13) 0.0885(12) -0.0161(10) -0.0222(8) -0.0166(8)
Cl10 0.0548(7) 0.0470(7) 0.0422(6) 0.0052(5) 0.0045(5) -0.0252(6)
Cl11 0.0573(8) 0.1004(12) 0.0566(8) -0.0280(8) 0.0022(7) -0.0435(9)
Cl12 0.1304(15) 0.0492(8) 0.0448(7) 0.0013(6) -0.0160(8) -0.0584(9)
Cl13 0.112(4) 0.163(5) 0.099(3) -0.053(3) 0.024(3) -0.083(4)
N3 0.066(3) 0.074(4) 0.074(4) -0.003(3) -0.011(3) -0.023(3)
C53 0.051(3) 0.051(3) 0.063(4) -0.006(3) -0.007(3) -0.031(3)
C54 0.087(5) 0.069(4) 0.094(5) 0.016(4) -0.028(4) -0.045(4)
Cl14 0.0438(6) 0.0380(6) 0.0594(7) -0.0069(5) -0.0079(5) -0.0267(5)
B22 0.083(4) 0.051(3) 0.030(3) 0.000(2) -0.005(3) -0.049(3)

loop_
_atom_type_symbol
_atom_type_description
_atom_type_scat_dispersion_real
_atom_type_scat_dispersion_imag
_atom_type_scat_source
C C 0.0033 0.0016 'International Tables Vol C Tables 4.2.6.8 and 6.1.1.4'
H H 0.0000 0.0000 'International Tables Vol C Tables 4.2.6.8 and 6.1.1.4'
B B 0.0013 0.0007 'International Tables Vol C Tables 4.2.6.8 and 6.1.1.4'
N N 0.0061 0.0033 'International Tables Vol C Tables 4.2.6.8 and 6.1.1.4'
O O 0.0106 0.0060 'International Tables Vol C Tables 4.2.6.8 and 6.1.1.4'
Cl Cl 0.1484 0.1585 'International Tables Vol C Tables 4.2.6.8 and 6.1.1.4'

loop_
_geom_angle_atom_site_label_1
_geom_angle_atom_site_label_2
_geom_angle_atom_site_label_3
_geom_angle
_geom_angle_site_symmetry_1
_geom_angle_site_symmetry_3
C13 C1 O1 107.7(3) . .
C13 C1 C2 123.0(3) . .
O1 C1 C2 129.2(3) . .
C1 C2 C2 125.1(4) . 2_756
C1 C2 C3 112.1(3) . .
C2 C2 C3 122.7(4) 2_756 .
C4 C3 C2 125.3(4) . .
C4 C3 H1 117.4 . .
C2 C3 H1 117.4 . .
C3 C4 C5 119.9(4) . .
C3 C4 H2 120.1 . .
C5 C4 H2 120.1 . .
N1 C5 C13 116.4(3) . .
N1 C5 C4 127.5(4) . .
C13 C5 C4 116.2(3) . .
C5 N1 C6 122.1(3) . .
C5 N1 C16 117.7(3) . .
C6 N1 C16 120.2(3) . .
C7 C6 N1 118.5(4) . .
C7 C6 C11 120.2(4) . .
N1 C6 C11 121.3(3) . .
C8 C7 C6 118.8(4) . .
C8 C7 H3 120.6 . .
C6 C7 H3 120.6 . .
C7 C8 C9 122.9(4) . .
C7 C8 H4 118.5 . .
C9 C8 H4 118.5 . .
C10 C9 C8 119.1(4) . .
C10 C9 H5 120.4 . .
C8 C9 H5 120.4 . .
O2 C10 C9 125.1(4) . .
O2 C10 C11 114.0(3) . .
C9 C10 C11 120.9(4) . .
C10 C11 C6 118.0(3) . .
C10 C11 C12 124.4(4) . .
C6 C11 C12 117.6(3) . .
C14 C12 C13 104.4(3) . .
C14 C12 C11 139.6(4) . .
C13 C12 C11 115.9(3) . .
C1 C13 C5 123.4(3) . .
C1 C13 C12 110.1(3) . .
C5 C13 C12 126.5(3) . .
O1 C14 C12 110.1(3) . .
O1 C14 C37 111.0(3) . .
C12 C14 C37 138.9(3) . .
C1 O1 C14 107.7(3) . .
C10 O2 C15 117.6(3) . .
O2 C15 H6 109.5 . .
O2 C15 H7 109.5 . .
H6 C15 H7 109.5 . .
O2 C15 H8 109.5 . .
H6 C15 H8 109.5 . .
H7 C15 H8 109.5 . .
C21 C16 C17 121.5(4) . .
C21 C16 N1 119.1(4) . .
C17 C16 N1 119.4(4) . .
C16 C17 C18 118.6(4) . .
C16 C17 H9 120.7 . .
C18 C17 H9 120.7 . .
C19 C18 C17 121.7(4) . .
C19 C18 H10 119.1 . .
C17 C18 H10 119.1 . .
C18 C19 C20 117.5(4) . .
C18 C19 C22 122.5(4) . .
C20 C19 C22 119.9(4) . .
C19 C20 C21 121.2(5) . .
C19 C20 H11 119.4 . .
C21 C20 H11 119.4 . .
C16 C21 C20 119.4(4) . .
C16 C21 H12 120.3 . .
C20 C21 H12 120.3 . .
C25 C22 C23 109.3(6) . .
C25 C22 C24 109.2(7) . .
C23 C22 C24 108.9(7) . .
C25 C22 C19 110.6(4) . .
C23 C22 C19 111.6(5) . .
C24 C22 C19 107.2(5) . .
C22 C23 H13 109.5 . .
C22 C23 H14 109.5 . .
H13 C23 H14 109.5 . .
C22 C23 H15 109.5 . .
H13 C23 H15 109.5 . .
H14 C23 H15 109.5 . .
C22 C24 H16 109.5 . .
C22 C24 H17 109.5 . .
H16 C24 H17 109.5 . .
C22 C24 H18 109.5 . .
H16 C24 H18 109.5 . .
H17 C24 H18 109.5 . .
C22 C25 H19 109.5 . .
C22 C25 H20 109.5 . .
H19 C25 H20 109.5 . .
C22 C25 H21 109.5 . .
H19 C25 H21 109.5 . .
H20 C25 H21 109.5 . .
O3 C26 C27 123.0(4) . .
O3 C26 C38 116.0(4) . .
C27 C26 C38 121.0(4) . .
C26 C27 C28 119.1(5) . .
C26 C27 H22 120.4 . .
C28 C27 H22 120.4 . .
C29 C28 C27 123.0(5) . .
C29 C28 H23 118.5 . .
C27 C28 H23 118.5 . .
C28 C29 C30 118.5(5) . .
C28 C29 H24 120.8 . .
C30 C29 H24 120.8 . .
N2 C30 C29 119.8(4) . .
N2 C30 C38 119.2(4) . .
C29 C30 C38 121.0(4) . .
C31 N2 C30 124.2(3) . .
C31 N2 C41 118.0(4) . .
C30 N2 C41 117.8(4) . .
N2 C31 C32 120.0(4) . .
N2 C31 C36 118.6(4) . .
C32 C31 C36 121.4(4) . .
C33 C32 C31 119.1(5) . .
C33 C32 H25 120.5 . .
C31 C32 H25 120.5 . .
C32 C33 C34 122.4(4) . .
C32 C33 H26 118.8 . .
C34 C33 H26 118.8 . .
C35 C34 C33 119.8(5) . .
C35 C34 H27 120.1 . .
C33 C34 H27 120.1 . .
O4 C35 C34 123.1(4) . .
O4 C35 C36 116.1(4) . .
C34 C35 C36 120.7(4) . .
C37 C36 C31 118.7(4) . .
C37 C36 C35 124.7(4) . .
C31 C36 C35 116.6(4) . .
C36 C37 C38 121.0(4) . .
C36 C37 C14 119.1(4) . .
C38 C37 C14 119.7(3) . .
C37 C38 C30 118.3(4) . .
C37 C38 C26 124.4(4) . .
C30 C38 C26 117.4(4) . .
C26 O3 C39 119.3(4) . .
C35 O4 C40 118.1(4) . .
O3 C39 H28 109.5 . .
O3 C39 H29 109.5 . .
H28 C39 H29 109.5 . .
O3 C39 H30 109.5 . .
H28 C39 H30 109.5 . .
H29 C39 H30 109.5 . .
O4 C40 H31 109.5 . .
O4 C40 H32 109.5 . .
H31 C40 H32 109.5 . .
O4 C40 H33 109.5 . .
H31 C40 H33 109.5 . .
H32 C40 H33 109.5 . .
C46 C41 C42 121.7(4) . .
C46 C41 N2 118.9(4) . .
C42 C41 N2 119.4(4) . .
C41 C42 C43 118.8(4) . .
C41 C42 H34 120.6 . .
C43 C42 H34 120.6 . .
C42 C43 C44 121.7(4) . .
C42 C43 H35 119.1 . .
C44 C43 H35 119.1 . .
C43 C44 C45 117.1(4) . .
C43 C44 C47 122.8(4) . .
C45 C44 C47 120.1(5) . .
C46 C45 C44 121.6(4) . .
C46 C45 H36 119.2 . .
C44 C45 H36 119.2 . .
C41 C46 C45 119.1(4) . .
C41 C46 H37 120.5 . .
C45 C46 H37 120.5 . .
C50 C47 C49 106.7(9) . .
C50 C47 C48 111.7(9) . .
C49 C47 C48 107.8(6) . .
C50 C47 C44 107.2(5) . .
C49 C47 C44 111.1(5) . .
C48 C47 C44 112.2(5) . .
C47 C48 H38 109.5 . .
C47 C48 H39 109.5 . .
H38 C48 H39 109.5 . .
C47 C48 H40 109.5 . .
H38 C48 H40 109.5 . .
H39 C48 H40 109.5 . .
C47 C49 H41 109.5 . .
C47 C49 H42 109.5 . .
H41 C49 H42 109.5 . .
C47 C49 H43 109.5 . .
H41 C49 H43 109.5 . .
H42 C49 H43 109.5 . .
C47 C50 H44 109.5 . .
C47 C50 H45 109.5 . .
H44 C50 H45 109.5 . .
C47 C50 H46 109.5 . .
H44 C50 H46 109.5 . .
H45 C50 H46 109.5 . .
B2 C51 B4 115.6(4) . .
B2 C51 B3 62.7(3) . .
B4 C51 B3 63.2(3) . .
B2 C51 B5 115.1(4) . .
B4 C51 B5 63.0(3) . .
B3 C51 B5 115.2(4) . .
B2 C51 B1 62.8(3) . .
B4 C51 B1 115.5(4) . .
B3 C51 B1 114.8(4) . .
B5 C51 B1 62.9(3) . .
C51 B1 B6 104.2(3) . .
C51 B1 B7 104.2(4) . .
B6 B1 B7 60.7(3) . .
C51 B1 B2 58.2(3) . .
B6 B1 B2 108.3(4) . .
B7 B1 B2 60.0(3) . .
C51 B1 B5 58.5(3) . .
B6 B1 B5 59.7(3) . .
B7 B1 B5 108.3(3) . .
B2 B1 B5 107.8(4) . .
C51 B2 B7 104.7(4) . .
C51 B2 B3 59.0(3) . .
B7 B2 B3 108.3(3) . .
C51 B2 B8 104.3(4) . .
B7 B2 B8 60.5(3) . .
B3 B2 B8 59.4(3) . .
C51 B2 B1 59.0(3) . .
B7 B2 B1 59.8(3) . .
B3 B2 B1 108.7(4) . .
B8 B2 B1 108.2(4) . .
Cl6 B3 C51 113.2(5) . .
Cl6 B3 B8 133.5(6) . .
C51 B3 B8 104.5(4) . .
Cl6 B3 B9 129.1(5) . .
C51 B3 B9 104.4(4) . .
B8 B3 B9 60.8(3) . .
Cl6 B3 B2 119.7(5) . .
C51 B3 B2 58.3(3) . .
B8 B3 B2 60.3(3) . .
B9 B3 B2 108.8(4) . .
Cl6 B3 B4 114.0(5) . .
C51 B3 B4 58.3(3) . .
B8 B3 B4 108.5(4) . .
B9 B3 B4 60.1(3) . .
B2 B3 B4 107.8(4) . .
C51 B4 B10 103.9(4) . .
C51 B4 B9 104.1(4) . .
B10 B4 B9 60.2(3) . .
C51 B4 B5 58.6(3) . .
B10 B4 B5 59.5(3) . .
B9 B4 B5 107.9(4) . .
C51 B4 B3 58.5(3) . .
B10 B4 B3 107.3(4) . .
B9 B4 B3 59.4(3) . .
B5 B4 B3 107.7(4) . .
C51 B5 B6 104.1(4) . .
C51 B5 B10 104.1(4) . .
B6 B5 B10 60.7(3) . .
C51 B5 B1 58.6(3) . .
B6 B5 B1 59.6(3) . .
B10 B5 B1 108.1(4) . .
C51 B5 B4 58.3(3) . .
B6 B5 B4 108.7(4) . .
B10 B5 B4 60.1(3) . .
B1 B5 B4 108.0(4) . .
B1 B6 B5 60.8(3) . .
B1 B6 B7 59.7(3) . .
B5 B6 B7 108.3(4) . .
B1 B6 B10 108.2(4) . .
B5 B6 B10 59.7(3) . .
B7 B6 B10 107.9(3) . .
B1 B6 B11 107.9(4) . .
B5 B6 B11 107.9(4) . .
B7 B6 B11 60.0(3) . .
B10 B6 B11 59.9(3) . .
B1 B6 Cl1 121.9(3) . .
B5 B6 Cl1 120.4(4) . .
B7 B6 Cl1 123.0(3) . .
B10 B6 Cl1 120.8(3) . .
B11 B6 Cl1 122.2(3) . .
B1 B7 B2 60.3(3) . .
B1 B7 B6 59.5(3) . .
B2 B7 B6 107.6(4) . .
B1 B7 B8 108.0(4) . .
B2 B7 B8 59.8(3) . .
B6 B7 B8 107.7(3) . .
B1 B7 Cl2 122.8(3) . .
B2 B7 Cl2 122.1(3) . .
B6 B7 Cl2 122.4(3) . .
B8 B7 Cl2 121.0(3) . .
B1 B7 B11 107.9(3) . .
B2 B7 B11 107.7(3) . .
B6 B7 B11 60.2(3) . .
B8 B7 B11 59.7(3) . .
Cl2 B7 B11 121.0(3) . .
B3 B8 B2 60.3(3) . .
B3 B8 B11 108.4(4) . .
B2 B8 B11 107.9(4) . .
B3 B8 B9 60.0(3) . .
B2 B8 B9 108.2(4) . .
B11 B8 B9 60.5(3) . .
B3 B8 B7 108.3(4) . .
B2 B8 B7 59.7(3) . .
B11 B8 B7 60.2(3) . .
B9 B8 B7 108.6(4) . .
B3 B8 Cl3 124.0(3) . .
B2 B8 Cl3 121.3(3) . .
B11 B8 Cl3 120.1(3) . .
B9 B8 Cl3 123.4(3) . .
B7 B8 Cl3 118.7(3) . .
B3 B9 B4 60.5(3) . .
B3 B9 B8 59.2(3) . .
B4 B9 B8 107.7(3) . .
B3 B9 B10 107.8(4) . .
B4 B9 B10 59.8(3) . .
B8 B9 B10 107.4(3) . .
B3 B9 Cl4 121.7(3) . .
B4 B9 Cl4 120.9(3) . .
B8 B9 Cl4 122.9(4) . .
B10 B9 Cl4 121.7(3) . .
B3 B9 B11 107.2(3) . .
B4 B9 B11 107.7(4) . .
B8 B9 B11 59.7(3) . .
B10 B9 B11 59.9(3) . .
Cl4 B9 B11 122.7(3) . .
B5 B10 B4 60.5(3) . .
B5 B10 B6 59.5(3) . .
B4 B10 B6 108.1(3) . .
B5 B10 B9 108.4(4) . .
B4 B10 B9 60.0(3) . .
B6 B10 B9 108.4(3) . .
B5 B10 B11 108.0(3) . .
B4 B10 B11 108.2(4) . .
B6 B10 B11 60.2(3) . .
B9 B10 B11 60.3(3) . .
B5 B10 Cl5 121.2(3) . .
B4 B10 Cl5 121.9(3) . .
B6 B10 Cl5 121.2(3) . .
B9 B10 Cl5 122.1(3) . .
B11 B10 Cl5 121.7(3) . .
B8 B11 Cl14 121.0(3) . .
B8 B11 B10 107.5(3) . .
Cl14 B11 B10 122.8(3) . .
B8 B11 B7 60.1(3) . .
Cl14 B11 B7 121.4(3) . .
B10 B11 B7 107.7(3) . .
B8 B11 B6 107.6(3) . .
Cl14 B11 B6 122.7(3) . .
B10 B11 B6 59.9(3) . .
B7 B11 B6 59.8(3) . .
B8 B11 B9 59.9(3) . .
Cl14 B11 B9 121.5(3) . .
B10 B11 B9 59.9(3) . .
B7 B11 B9 108.0(3) . .
B6 B11 B9 107.8(3) . .
B15 C52 B16 63.3(4) . .
B15 C52 B13 114.2(5) . .
B16 C52 B13 114.6(5) . .
B15 C52 B12 114.8(4) . .
B16 C52 B12 62.7(4) . .
B13 C52 B12 62.5(5) . .
B15 C52 B14 62.2(4) . .
B16 C52 B14 114.3(5) . .
B13 C52 B14 62.1(5) . .
B12 C52 B14 113.7(5) . .
Cl13 B12 C52 128.5(5) . .
Cl13 B12 B21 127.1(5) . .
C52 B12 B21 104.2(5) . .
Cl13 B12 B17 103.2(6) . .
C52 B12 B17 105.3(6) . .
B21 B12 B17 60.3(4) . .
Cl13 B12 B16 144.1(7) . .
C52 B12 B16 58.2(4) . .
B21 B12 B16 59.7(4) . .
B17 B12 B16 108.2(5) . .
Cl13 B12 B13 102.5(6) . .
C52 B12 B13 58.7(5) . .
B21 B12 B13 108.4(6) . .
B17 B12 B13 60.7(5) . .
B16 B12 B13 107.7(6) . .
C52 B13 B18 105.2(5) . .
C52 B13 B14 59.0(5) . .
B18 B13 B14 60.4(5) . .
C52 B13 B12 58.8(5) . .
B18 B13 B12 107.4(5) . .
B14 B13 B12 108.1(6) . .
C52 B13 B17 104.1(5) . .
B18 B13 B17 59.6(5) . .
B14 B13 B17 107.7(5) . .
B12 B13 B17 59.1(5) . .
C52 B14 B19 105.0(5) . .
C52 B14 B15 58.3(4) . .
B19 B14 B15 60.2(4) . .
C52 B14 B13 58.9(5) . .
B19 B14 B13 109.3(5) . .
B15 B14 B13 108.3(5) . .
C52 B14 B18 104.4(5) . .
B19 B14 B18 61.6(4) . .
B15 B14 B18 108.8(4) . .
B13 B14 B18 59.4(5) . .
C52 B15 B19 105.4(5) . .
C52 B15 B14 59.4(4) . .
B19 B15 B14 59.5(4) . .
C52 B15 B20 104.6(4) . .
B19 B15 B20 60.7(3) . .
B14 B15 B20 108.0(4) . .
C52 B15 B16 58.4(4) . .
B19 B15 B16 108.4(4) . .
B14 B15 B16 108.1(5) . .
B20 B15 B16 59.6(3) . .
C52 B16 B21 105.0(5) . .
C52 B16 B20 104.7(5) . .
B21 B16 B20 60.5(3) . .
C52 B16 B12 59.1(4) . .
B21 B16 B12 59.7(4) . .
B20 B16 B12 108.2(5) . .
C52 B16 B15 58.3(4) . .
B21 B16 B15 108.1(5) . .
B20 B16 B15 59.9(3) . .
B12 B16 B15 107.9(6) . .
B12 B17 B18 107.9(5) . .
B12 B17 B21 59.8(4) . .
B18 B17 B21 108.3(5) . .
B12 B17 B22 108.4(5) . .
B18 B17 B22 59.5(4) . .
B21 B17 B22 60.9(3) . .
B12 B17 B13 60.2(5) . .
B18 B17 B13 59.2(5) . .
B21 B17 B13 107.6(5) . .
B22 B17 B13 106.9(5) . .
B12 B17 Cl7 121.4(6) . .
B18 B17 Cl7 122.7(6) . .
B21 B17 Cl7 120.4(5) . .
B22 B17 Cl7 121.3(5) . .
B13 B17 Cl7 123.4(4) . .
Cl8 B18 B13 120.4(5) . .
Cl8 B18 B22 121.5(5) . .
B13 B18 B22 109.3(6) . .
Cl8 B18 B17 120.1(5) . .
B13 B18 B17 61.1(5) . .
B22 B18 B17 60.6(4) . .
Cl8 B18 B14 122.7(5) . .
B13 B18 B14 60.2(5) . .
B22 B18 B14 107.2(5) . .
B17 B18 B14 108.6(6) . .
Cl8 B18 B19 123.3(6) . .
B13 B18 B19 107.4(5) . .
B22 B18 B19 59.9(3) . .
B17 B18 B19 108.2(5) . .
B14 B18 B19 58.6(4) . .
Cl9 B19 B14 123.3(4) . .
Cl9 B19 B15 122.8(5) . .
B14 B19 B15 60.3(4) . .
Cl9 B19 B22 120.3(4) . .
B14 B19 B22 107.3(5) . .
B15 B19 B22 108.1(5) . .
Cl9 B19 B20 121.2(4) . .
B14 B19 B20 107.9(5) . .
B15 B19 B20 59.9(3) . .
B22 B19 B20 60.3(3) . .
Cl9 B19 B18 122.3(5) . .
B14 B19 B18 59.8(4) . .
B15 B19 B18 107.5(5) . .
B22 B19 B18 58.7(4) . .
B20 B19 B18 106.9(5) . .
B16 B20 B15 60.5(4) . .
B16 B20 B21 59.6(3) . .
B15 B20 B21 107.8(4) . .
B16 B20 Cl10 121.1(4) . .
B15 B20 Cl10 123.7(4) . .
B21 B20 Cl10 119.6(4) . .
B16 B20 B19 108.0(4) . .
B15 B20 B19 59.4(4) . .
B21 B20 B19 108.2(4) . .
Cl10 B20 B19 123.4(4) . .
B16 B20 B22 107.9(4) . .
B15 B20 B22 107.1(4) . .
B21 B20 B22 60.5(4) . .
Cl10 B20 B22 121.2(3) . .
B19 B20 B22 59.6(3) . .
B16 B21 B12 60.6(4) . .
B16 B21 B17 108.6(4) . .
B12 B21 B17 59.9(5) . .
B16 B21 Cl11 121.7(5) . .
B12 B21 Cl11 123.3(5) . .
B17 B21 Cl11 122.1(4) . .
B16 B21 B20 60.0(3) . .
B12 B21 B20 108.5(4) . .
B17 B21 B20 108.5(5) . .
Cl11 B21 B20 120.0(4) . .
B16 B21 B22 107.9(4) . .
B12 B21 B22 107.6(5) . .
B17 B21 B22 59.8(4) . .
Cl11 B21 B22 120.8(4) . .
B20 B21 B22 60.2(3) . .
N3 C53 C54 177.2(8) . .
C53 C54 H47 109.5 . .
C53 C54 H48 109.5 . .
H47 C54 H48 109.5 . .
C53 C54 H49 109.5 . .
H47 C54 H49 109.5 . .
H48 C54 H49 109.5 . .
B18 B22 B17 59.9(4) . .
B18 B22 B19 61.4(4) . .
B17 B22 B19 108.8(4) . .
B18 B22 Cl12 121.4(4) . .
B17 B22 Cl12 121.5(4) . .
B19 B22 Cl12 121.5(5) . .
B18 B22 B20 108.7(4) . .
B17 B22 B20 107.4(5) . .
B19 B22 B20 60.1(3) . .
Cl12 B22 B20 122.0(4) . .
B18 B22 B21 107.3(5) . .
B17 B22 B21 59.3(4) . .
B19 B22 B21 107.5(4) . .
Cl12 B22 B21 122.3(4) . .
B20 B22 B21 59.3(3) . .

loop_
_geom_bond_atom_site_label_1
_geom_bond_atom_site_label_2
_geom_bond_distance
_geom_bond_site_symmetry_2
C1 C13 1.364(5) .
C1 O1 1.366(4) .
C1 C2 1.416(5) .
C2 C2 1.418(7) 2_756
C2 C3 1.445(5) .
C3 C4 1.366(5) .
C3 H1 0.9500 .
C4 C5 1.413(5) .
C4 H2 0.9500 .
C5 N1 1.348(5) .
C5 C13 1.397(5) .
N1 C6 1.409(5) .
N1 C16 1.460(5) .
C6 C7 1.401(5) .
C6 C11 1.429(6) .
C7 C8 1.356(6) .
C7 H3 0.9500 .
C8 C9 1.387(7) .
C8 H4 0.9500 .
C9 C10 1.377(6) .
C9 H5 0.9500 .
C10 O2 1.353(5) .
C10 C11 1.408(5) .
C11 C12 1.441(5) .
C12 C14 1.381(5) .
C12 C13 1.402(5) .
C14 O1 1.376(4) .
C14 C37 1.478(5) .
O2 C15 1.422(5) .
C15 H6 0.9800 .
C15 H7 0.9800 .
C15 H8 0.9800 .
C16 C21 1.361(6) .
C16 C17 1.371(6) .
C17 C18 1.393(6) .
C17 H9 0.9500 .
C18 C19 1.385(7) .
C18 H10 0.9500 .
C19 C20 1.388(7) .
C19 C22 1.542(6) .
C20 C21 1.391(6) .
C20 H11 0.9500 .
C21 H12 0.9500 .
C22 C25 1.492(8) .
C22 C23 1.507(9) .
C22 C24 1.523(9) .
C23 H13 0.9800 .
C23 H14 0.9800 .
C23 H15 0.9800 .
C24 H16 0.9800 .
C24 H17 0.9800 .
C24 H18 0.9800 .
C25 H19 0.9800 .
C25 H20 0.9800 .
C25 H21 0.9800 .
C26 O3 1.335(6) .
C26 C27 1.357(7) .
C26 C38 1.432(6) .
C27 C28 1.408(8) .
C27 H22 0.9500 .
C28 C29 1.353(8) .
C28 H23 0.9500 .
C29 C30 1.401(6) .
C29 H24 0.9500 .
C30 N2 1.361(6) .
C30 C38 1.425(6) .
N2 C31 1.360(6) .
N2 C41 1.469(5) .
C31 C32 1.396(6) .
C31 C36 1.434(6) .
C32 C33 1.352(8) .
C32 H25 0.9500 .
C33 C34 1.403(8) .
C33 H26 0.9500 .
C34 C35 1.367(6) .
C34 H27 0.9500 .
C35 O4 1.344(5) .
C35 C36 1.440(6) .
C36 C37 1.405(5) .
C37 C38 1.416(6) .
O3 C39 1.423(6) .
O4 C40 1.435(6) .
C39 H28 0.9800 .
C39 H29 0.9800 .
C39 H30 0.9800 .
C40 H31 0.9800 .
C40 H32 0.9800 .
C40 H33 0.9800 .
C41 C46 1.359(6) .
C41 C42 1.363(6) .
C42 C43 1.384(6) .
C42 H34 0.9500 .
C43 C44 1.386(7) .
C43 H35 0.9500 .
C44 C45 1.390(7) .
C44 C47 1.532(6) .
C45 C46 1.380(7) .
C45 H36 0.9500 .
C46 H37 0.9500 .
C47 C50 1.486(11) .
C47 C49 1.492(10) .
C47 C48 1.495(9) .
C48 H38 0.9800 .
C48 H39 0.9800 .
C48 H40 0.9800 .
C49 H41 0.9800 .
C49 H42 0.9800 .
C49 H43 0.9800 .
C50 H44 0.9800 .
C50 H45 0.9800 .
C50 H46 0.9800 .
C51 B2 1.696(8) .
C51 B4 1.704(7) .
C51 B3 1.708(8) .
C51 B5 1.709(8) .
C51 B1 1.710(8) .
B1 B6 1.762(7) .
B1 B7 1.765(8) .
B1 B2 1.774(9) .
B1 B5 1.783(8) .
B2 B7 1.768(7) .
B2 B3 1.771(8) .
B2 B8 1.771(7) .
B3 Cl6 1.680(11) .
B3 B8 1.755(8) .
B3 B9 1.769(7) .
B3 B4 1.789(8) .
B4 B10 1.777(7) .
B4 B9 1.781(8) .
B4 B5 1.784(8) .
B5 B6 1.764(7) .
B5 B10 1.767(7) .
B6 B7 1.783(7) .
B6 B10 1.785(7) .
B6 B11 1.790(7) .
B6 Cl1 1.797(5) .
B7 B8 1.784(7) .
B7 Cl2 1.785(5) .
B7 B11 1.787(7) .
B8 B11 1.778(7) .
B8 B9 1.782(7) .
B8 Cl3 1.796(6) .
B9 B10 1.785(7) .
B9 Cl4 1.786(5) .
B9 B11 1.793(7) .
B10 B11 1.786(7) .
B10 Cl5 1.805(5) .
B11 Cl14 1.782(5) .
C52 B15 1.700(10) .
C52 B16 1.702(10) .
C52 B13 1.718(12) .
C52 B12 1.719(10) .
C52 B14 1.720(10) .
B12 Cl13 1.668(9) .
B12 B21 1.763(8) .
B12 B17 1.765(13) .
B12 B16 1.779(11) .
B12 B13 1.784(14) .
B13 B18 1.761(12) .
B13 B14 1.774(12) .
B13 B17 1.794(10) .
B14 B19 1.755(9) .
B14 B15 1.768(11) .
B14 B18 1.778(11) .
B15 B19 1.766(10) .
B15 B20 1.774(8) .
B15 B16 1.785(10) .
B16 B21 1.763(9) .
B16 B20 1.770(8) .
B17 B18 1.768(12) .
B17 B21 1.772(9) .
B17 B22 1.782(10) .
B17 Cl7 1.797(7) .
B18 Cl8 1.746(8) .
B18 B22 1.761(9) .
B18 B19 1.809(10) .
B19 Cl9 1.743(7) .
B19 B22 1.782(9) .
B19 B20 1.790(8) .
B20 B21 1.779(8) .
B20 Cl10 1.782(6) .
B20 B22 1.795(7) .
B21 Cl11 1.773(6) .
B21 B22 1.802(10) .
Cl12 B22 1.786(6) .
N3 C53 1.130(8) .
C53 C54 1.415(9) .
C54 H47 0.9800 .
C54 H48 0.9800 .
C54 H49 0.9800 .

loop_
_geom_torsion_atom_site_label_1
_geom_torsion_atom_site_label_2
_geom_torsion_atom_site_label_3
_geom_torsion_atom_site_label_4
_geom_torsion
_geom_torsion_site_symmetry_1
_geom_torsion_site_symmetry_4
C13 C1 C2 C2 -177.6(5) . 2_756
O1 C1 C2 C2 0.3(9) . 2_756
C13 C1 C2 C3 0.6(6) . .
O1 C1 C2 C3 178.5(4) . .
C1 C2 C3 C4 -0.3(6) . .
C2 C2 C3 C4 178.0(5) 2_756 .
C2 C3 C4 C5 0.6(7) . .
C3 C4 C5 N1 178.3(4) . .
C3 C4 C5 C13 -1.2(6) . .
C13 C5 N1 C6 1.1(6) . .
C4 C5 N1 C6 -178.4(4) . .
C13 C5 N1 C16 -175.6(4) . .
C4 C5 N1 C16 4.8(6) . .
C5 N1 C6 C7 176.9(4) . .
C16 N1 C6 C7 -6.4(6) . .
C5 N1 C6 C11 -4.2(6) . .
C16 N1 C6 C11 172.5(4) . .
N1 C6 C7 C8 178.5(4) . .
C11 C6 C7 C8 -0.3(7) . .
C6 C7 C8 C9 -1.1(8) . .
C7 C8 C9 C10 0.4(8) . .
C8 C9 C10 O2 -178.8(4) . .
C8 C9 C10 C11 1.8(7) . .
O2 C10 C11 C6 177.4(4) . .
C9 C10 C11 C6 -3.1(6) . .
O2 C10 C11 C12 -2.1(6) . .
C9 C10 C11 C12 177.4(4) . .
C7 C6 C11 C10 2.3(6) . .
N1 C6 C11 C10 -176.5(4) . .
C7 C6 C11 C12 -178.1(4) . .
N1 C6 C11 C12 3.0(6) . .
C10 C11 C12 C14 -3.1(8) . .
C6 C11 C12 C14 177.4(5) . .
C10 C11 C12 C13 -179.6(4) . .
C6 C11 C12 C13 0.9(6) . .
O1 C1 C13 C5 -179.7(4) . .
C2 C1 C13 C5 -1.4(7) . .
O1 C1 C13 C12 -0.7(5) . .
C2 C1 C13 C12 177.6(4) . .
N1 C5 C13 C1 -177.9(4) . .
C4 C5 C13 C1 1.7(6) . .
N1 C5 C13 C12 3.2(6) . .
C4 C5 C13 C12 -177.2(4) . .
C14 C12 C13 C1 -0.8(5) . .
C11 C12 C13 C1 176.9(4) . .
C14 C12 C13 C5 178.1(4) . .
C11 C12 C13 C5 -4.1(6) . .
C13 C12 C14 O1 2.1(5) . .
C11 C12 C14 O1 -174.8(5) . .
C13 C12 C14 C37 -174.4(5) . .
C11 C12 C14 C37 8.8(10) . .
C13 C1 O1 C14 1.9(4) . .
C2 C1 O1 C14 -176.2(4) . .
C12 C14 O1 C1 -2.5(4) . .
C37 C14 O1 C1 175.0(3) . .
C9 C10 O2 C15 4.3(7) . .
C11 C10 O2 C15 -176.2(5) . .
C5 N1 C16 C21 91.2(5) . .
C6 N1 C16 C21 -85.6(5) . .
C5 N1 C16 C17 -86.5(5) . .
C6 N1 C16 C17 96.7(5) . .
C21 C16 C17 C18 -0.4(7) . .
N1 C16 C17 C18 177.2(4) . .
C16 C17 C18 C19 0.1(7) . .
C17 C18 C19 C20 -0.2(7) . .
C17 C18 C19 C22 -179.0(4) . .
C18 C19 C20 C21 0.8(7) . .
C22 C19 C20 C21 179.5(4) . .
C17 C16 C21 C20 1.0(7) . .
N1 C16 C21 C20 -176.7(4) . .
C19 C20 C21 C16 -1.1(7) . .
C18 C19 C22 C25 -129.1(6) . .
C20 C19 C22 C25 52.2(7) . .
C18 C19 C22 C23 -7.2(8) . .
C20 C19 C22 C23 174.0(6) . .
C18 C19 C22 C24 111.9(7) . .
C20 C19 C22 C24 -66.8(7) . .
O3 C26 C27 C28 -177.8(4) . .
C38 C26 C27 C28 1.6(7) . .
C26 C27 C28 C29 -0.1(8) . .
C27 C28 C29 C30 -0.6(8) . .
C28 C29 C30 N2 179.8(4) . .
C28 C29 C30 C38 -0.3(6) . .
C29 C30 N2 C31 177.6(4) . .
C38 C30 N2 C31 -2.3(6) . .
C29 C30 N2 C41 -2.0(5) . .
C38 C30 N2 C41 178.1(3) . .
C30 N2 C31 C32 -179.5(4) . .
C41 N2 C31 C32 0.1(6) . .
C30 N2 C31 C36 1.8(6) . .
C41 N2 C31 C36 -178.6(3) . .
N2 C31 C32 C33 -178.3(5) . .
C36 C31 C32 C33 0.4(7) . .
C31 C32 C33 C34 -0.3(9) . .
C32 C33 C34 C35 -0.8(9) . .
C33 C34 C35 O4 -179.3(5) . .
C33 C34 C35 C36 1.8(7) . .
N2 C31 C36 C37 -0.3(6) . .
C32 C31 C36 C37 -178.9(4) . .
N2 C31 C36 C35 179.2(4) . .
C32 C31 C36 C35 0.5(6) . .
O4 C35 C36 C37 -1.2(6) . .
C34 C35 C36 C37 177.8(4) . .
O4 C35 C36 C31 179.4(4) . .
C34 C35 C36 C31 -1.6(6) . .
C31 C36 C37 C38 -0.6(5) . .
C35 C36 C37 C38 180.0(4) . .
C31 C36 C37 C14 174.5(3) . .
C35 C36 C37 C14 -4.9(6) . .
O1 C14 C37 C36 -70.8(5) . .
C12 C14 C37 C36 105.7(6) . .
O1 C14 C37 C38 104.5(4) . .
C12 C14 C37 C38 -79.1(7) . .
C36 C37 C38 C30 0.1(5) . .
C14 C37 C38 C30 -175.0(3) . .
C36 C37 C38 C26 179.8(4) . .
C14 C37 C38 C26 4.6(6) . .
N2 C30 C38 C37 1.3(5) . .
C29 C30 C38 C37 -178.6(4) . .
N2 C30 C38 C26 -178.4(3) . .
C29 C30 C38 C26 1.7(6) . .
O3 C26 C38 C37 -2.6(6) . .
C27 C26 C38 C37 178.0(4) . .
O3 C26 C38 C30 177.0(4) . .
C27 C26 C38 C30 -2.4(6) . .
C27 C26 O3 C39 -3.1(7) . .
C38 C26 O3 C39 177.5(5) . .
C34 C35 O4 C40 -8.1(7) . .
C36 C35 O4 C40 170.8(4) . .
C31 N2 C41 C46 -86.9(6) . .
C30 N2 C41 C46 92.7(6) . .
C31 N2 C41 C42 92.4(6) . .
C30 N2 C41 C42 -88.0(6) . .
C46 C41 C42 C43 -0.9(9) . .
N2 C41 C42 C43 179.8(5) . .
C41 C42 C43 C44 0.7(9) . .
C42 C43 C44 C45 -0.3(9) . .
C42 C43 C44 C47 177.3(5) . .
C43 C44 C45 C46 0.2(9) . .
C47 C44 C45 C46 -177.5(6) . .
C42 C41 C46 C45 0.8(10) . .
N2 C41 C46 C45 -179.9(5) . .
C44 C45 C46 C41 -0.4(10) . .
C43 C44 C47 C50 -98.5(10) . .
C45 C44 C47 C50 79.1(10) . .
C43 C44 C47 C49 145.3(7) . .
C45 C44 C47 C49 -37.2(9) . .
C43 C44 C47 C48 24.6(9) . .
C45 C44 C47 C48 -157.9(7) . .
B2 C51 B1 B6 103.0(4) . .
B4 C51 B1 B6 -4.0(6) . .
B3 C51 B1 B6 66.8(5) . .
B5 C51 B1 B6 -40.1(3) . .
B2 C51 B1 B7 40.1(3) . .
B4 C51 B1 B7 -66.9(5) . .
B3 C51 B1 B7 3.9(5) . .
B5 C51 B1 B7 -102.9(4) . .
B4 C51 B1 B2 -107.0(5) . .
B3 C51 B1 B2 -36.2(4) . .
B5 C51 B1 B2 -143.1(4) . .
B2 C51 B1 B5 143.1(4) . .
B4 C51 B1 B5 36.0(4) . .
B3 C51 B1 B5 106.8(4) . .
B4 C51 B2 B7 66.7(5) . .
B3 C51 B2 B7 102.7(4) . .
B5 C51 B2 B7 -3.9(5) . .
B1 C51 B2 B7 -40.1(3) . .
B4 C51 B2 B3 -36.0(4) . .
B5 C51 B2 B3 -106.7(4) . .
B1 C51 B2 B3 -142.9(4) . .
B4 C51 B2 B8 4.0(5) . .
B3 C51 B2 B8 40.0(3) . .
B5 C51 B2 B8 -66.7(5) . .
B1 C51 B2 B8 -102.9(4) . .
B4 C51 B2 B1 106.9(4) . .
B3 C51 B2 B1 142.9(4) . .
B5 C51 B2 B1 36.2(4) . .
B6 B1 B2 C51 -95.7(4) . .
B7 B1 B2 C51 -133.8(4) . .
B5 B1 B2 C51 -32.6(3) . .
C51 B1 B2 B7 133.8(4) . .
B6 B1 B2 B7 38.2(3) . .
B5 B1 B2 B7 101.2(4) . .
C51 B1 B2 B3 33.1(4) . .
B6 B1 B2 B3 -62.6(5) . .
B7 B1 B2 B3 -100.7(4) . .
B5 B1 B2 B3 0.5(5) . .
C51 B1 B2 B8 96.1(4) . .
B6 B1 B2 B8 0.4(5) . .
B7 B1 B2 B8 -37.8(3) . .
B5 B1 B2 B8 63.5(5) . .
B2 C51 B3 Cl6 111.7(6) . .
B4 C51 B3 Cl6 -104.8(6) . .
B5 C51 B3 Cl6 -141.8(6) . .
B1 C51 B3 Cl6 147.9(6) . .
B2 C51 B3 B8 -40.5(3) . .
B4 C51 B3 B8 103.1(4) . .
B5 C51 B3 B8 66.0(5) . .
B1 C51 B3 B8 -4.2(5) . .
B2 C51 B3 B9 -103.5(4) . .
B4 C51 B3 B9 40.1(3) . .
B5 C51 B3 B9 3.1(5) . .
B1 C51 B3 B9 -67.2(5) . .
B4 C51 B3 B2 143.6(4) . .
B5 C51 B3 B2 106.5(4) . .
B1 C51 B3 B2 36.3(4) . .
B2 C51 B3 B4 -143.6(4) . .
B5 C51 B3 B4 -37.1(4) . .
B1 C51 B3 B4 -107.3(4) . .
C51 B2 B3 Cl6 -100.4(6) . .
B7 B2 B3 Cl6 163.1(6) . .
B8 B2 B3 Cl6 126.0(6) . .
B1 B2 B3 Cl6 -133.5(6) . .
B7 B2 B3 C51 -96.5(4) . .
B8 B2 B3 C51 -133.6(4) . .
B1 B2 B3 C51 -33.1(4) . .
C51 B2 B3 B8 133.6(4) . .
B7 B2 B3 B8 37.1(4) . .
B1 B2 B3 B8 100.5(4) . .
C51 B2 B3 B9 95.7(4) . .
B7 B2 B3 B9 -0.8(6) . .
B8 B2 B3 B9 -38.0(4) . .
B1 B2 B3 B9 62.6(5) . .
C51 B2 B3 B4 32.0(3) . .
B7 B2 B3 B4 -64.5(5) . .
B8 B2 B3 B4 -101.6(4) . .
B1 B2 B3 B4 -1.1(5) . .
B2 C51 B4 B10 -66.2(5) . .
B3 C51 B4 B10 -102.0(4) . .
B5 C51 B4 B10 40.3(3) . .
B1 C51 B4 B10 4.3(6) . .
B2 C51 B4 B9 -3.9(5) . .
B3 C51 B4 B9 -39.7(3) . .
B5 C51 B4 B9 102.6(4) . .
B1 C51 B4 B9 66.6(5) . .
B2 C51 B4 B5 -106.5(4) . .
B3 C51 B4 B5 -142.3(4) . .
B1 C51 B4 B5 -36.0(4) . .
B2 C51 B4 B3 35.8(4) . .
B5 C51 B4 B3 142.3(4) . .
B1 C51 B4 B3 106.3(5) . .
Cl6 B3 B4 C51 103.4(6) . .
B8 B3 B4 C51 -95.9(4) . .
B9 B3 B4 C51 -133.9(4) . .
B2 B3 B4 C51 -32.0(3) . .
Cl6 B3 B4 B10 -160.7(5) . .
C51 B3 B4 B10 95.9(4) . .
B8 B3 B4 B10 0.0(5) . .
B9 B3 B4 B10 -38.0(3) . .
B2 B3 B4 B10 63.9(5) . .
Cl6 B3 B4 B9 -122.7(6) . .
C51 B3 B4 B9 133.9(4) . .
B8 B3 B4 B9 38.1(4) . .
B2 B3 B4 B9 101.9(4) . .
Cl6 B3 B4 B5 136.6(5) . .
C51 B3 B4 B5 33.3(3) . .
B8 B3 B4 B5 -62.6(5) . .
B9 B3 B4 B5 -100.7(4) . .
B2 B3 B4 B5 1.2(5) . .
B2 C51 B5 B6 3.8(5) . .
B4 C51 B5 B6 -103.4(4) . .
B3 C51 B5 B6 -66.3(5) . .
B1 C51 B5 B6 40.0(3) . .
B2 C51 B5 B10 66.7(5) . .
B4 C51 B5 B10 -40.6(3) . .
B3 C51 B5 B10 -3.5(5) . .
B1 C51 B5 B10 102.8(4) . .
B2 C51 B5 B1 -36.2(4) . .
B4 C51 B5 B1 -143.5(4) . .
B3 C51 B5 B1 -106.3(4) . .
B2 C51 B5 B4 107.3(4) . .
B3 C51 B5 B4 37.1(4) . .
B1 C51 B5 B4 143.5(4) . .
B6 B1 B5 C51 133.7(4) . .
B7 B1 B5 C51 95.8(4) . .
B2 B1 B5 C51 32.4(3) . .
C51 B1 B5 B6 -133.7(4) . .
B7 B1 B5 B6 -37.9(4) . .
B2 B1 B5 B6 -101.3(4) . .
C51 B1 B5 B10 -95.7(4) . .
B6 B1 B5 B10 38.0(4) . .
B7 B1 B5 B10 0.1(5) . .
B2 B1 B5 B10 -63.3(5) . .
C51 B1 B5 B4 -32.2(3) . .
B6 B1 B5 B4 101.5(4) . .
B7 B1 B5 B4 63.6(5) . .
B2 B1 B5 B4 0.2(5) . .
B10 B4 B5 C51 -133.2(4) . .
B9 B4 B5 C51 -95.9(4) . .
B3 B4 B5 C51 -33.2(3) . .
C51 B4 B5 B6 95.4(4) . .
B10 B4 B5 B6 -37.8(3) . .
B9 B4 B5 B6 -0.5(5) . .
B3 B4 B5 B6 62.2(5) . .
C51 B4 B5 B10 133.2(4) . .
B9 B4 B5 B10 37.3(3) . .
B3 B4 B5 B10 100.0(4) . .
C51 B4 B5 B1 32.3(3) . .
B10 B4 B5 B1 -100.9(4) . .
B9 B4 B5 B1 -63.6(4) . .
B3 B4 B5 B1 -0.9(5) . .
C51 B1 B6 B5 39.5(4) . .
B7 B1 B6 B5 138.1(4) . .
B2 B1 B6 B5 100.3(4) . .
C51 B1 B6 B7 -98.6(4) . .
B2 B1 B6 B7 -37.8(3) . .
B5 B1 B6 B7 -138.1(4) . .
C51 B1 B6 B10 2.0(5) . .
B7 B1 B6 B10 100.5(4) . .
B2 B1 B6 B10 62.7(5) . .
B5 B1 B6 B10 -37.5(4) . .
C51 B1 B6 B11 -61.4(4) . .
B7 B1 B6 B11 37.1(3) . .
B2 B1 B6 B11 -0.7(5) . .
B5 B1 B6 B11 -101.0(4) . .
C51 B1 B6 Cl1 149.1(4) . .
B7 B1 B6 Cl1 -112.3(4) . .
B2 B1 B6 Cl1 -150.1(4) . .
B5 B1 B6 Cl1 109.6(4) . .
C51 B5 B6 B1 -39.5(3) . .
B10 B5 B6 B1 -137.9(4) . .
B4 B5 B6 B1 -100.4(4) . .
C51 B5 B6 B7 -2.1(5) . .
B10 B5 B6 B7 -100.5(4) . .
B1 B5 B6 B7 37.4(4) . .
B4 B5 B6 B7 -63.0(4) . .
C51 B5 B6 B10 98.4(4) . .
B1 B5 B6 B10 137.9(4) . .
B4 B5 B6 B10 37.5(3) . .
C51 B5 B6 B11 61.4(4) . .
B10 B5 B6 B11 -37.0(3) . .
B1 B5 B6 B11 100.9(4) . .
B4 B5 B6 B11 0.5(5) . .
C51 B5 B6 Cl1 -151.4(3) . .
B10 B5 B6 Cl1 110.2(4) . .
B1 B5 B6 Cl1 -111.9(4) . .
B4 B5 B6 Cl1 147.7(4) . .
C51 B1 B7 B2 -39.3(3) . .
B6 B1 B7 B2 -137.8(4) . .
B5 B1 B7 B2 -100.4(4) . .
C51 B1 B7 B6 98.5(4) . .
B2 B1 B7 B6 137.8(4) . .
B5 B1 B7 B6 37.4(4) . .
C51 B1 B7 B8 -1.9(5) . .
B6 B1 B7 B8 -100.4(4) . .
B2 B1 B7 B8 37.4(3) . .
B5 B1 B7 B8 -63.0(5) . .
C51 B1 B7 Cl2 -150.4(4) . .
B6 B1 B7 Cl2 111.1(4) . .
B2 B1 B7 Cl2 -111.2(4) . .
B5 B1 B7 Cl2 148.5(4) . .
C51 B1 B7 B11 61.3(4) . .
B6 B1 B7 B11 -37.2(3) . .
B2 B1 B7 B11 100.5(4) . .
B5 B1 B7 B11 0.2(5) . .
C51 B2 B7 B1 39.7(3) . .
B3 B2 B7 B1 101.4(4) . .
B8 B2 B7 B1 138.1(4) . .
C51 B2 B7 B6 2.3(5) . .
B3 B2 B7 B6 64.0(5) . .
B8 B2 B7 B6 100.6(4) . .
B1 B2 B7 B6 -37.4(3) . .
C51 B2 B7 B8 -98.3(4) . .
B3 B2 B7 B8 -36.6(4) . .
B1 B2 B7 B8 -138.1(4) . .
C51 B2 B7 Cl2 151.9(4) . .
B3 B2 B7 Cl2 -146.4(4) . .
B8 B2 B7 Cl2 -109.8(4) . .
B1 B2 B7 Cl2 112.2(4) . .
C51 B2 B7 B11 -61.2(5) . .
B3 B2 B7 B11 0.5(5) . .
B8 B2 B7 B11 37.1(3) . .
B1 B2 B7 B11 -100.9(4) . .
B5 B6 B7 B1 -37.9(4) . .
B10 B6 B7 B1 -101.1(4) . .
B11 B6 B7 B1 -138.4(4) . .
Cl1 B6 B7 B1 110.5(4) . .
B1 B6 B7 B2 37.8(4) . .
B5 B6 B7 B2 -0.1(5) . .
B10 B6 B7 B2 -63.3(4) . .
B11 B6 B7 B2 -100.7(4) . .
Cl1 B6 B7 B2 148.2(3) . .
B1 B6 B7 B8 100.9(4) . .
B5 B6 B7 B8 63.0(4) . .
B10 B6 B7 B8 -0.2(5) . .
B11 B6 B7 B8 -37.6(3) . .
Cl1 B6 B7 B8 -148.7(3) . .
B1 B6 B7 Cl2 -111.8(4) . .
B5 B6 B7 Cl2 -149.6(3) . .
B10 B6 B7 Cl2 147.2(3) . .
B11 B6 B7 Cl2 109.8(4) . .
Cl1 B6 B7 Cl2 -1.3(6) . .
B1 B6 B7 B11 138.4(4) . .
B5 B6 B7 B11 100.6(4) . .
B10 B6 B7 B11 37.4(3) . .
Cl1 B6 B7 B11 -111.1(4) . .
Cl6 B3 B8 B2 -104.2(7) . .
C51 B3 B8 B2 39.5(3) . .
B9 B3 B8 B2 138.2(4) . .
B4 B3 B8 B2 100.4(4) . .
Cl6 B3 B8 B11 155.3(6) . .
C51 B3 B8 B11 -61.1(4) . .
B9 B3 B8 B11 37.6(3) . .
B2 B3 B8 B11 -100.6(4) . .
B4 B3 B8 B11 -0.2(5) . .
Cl6 B3 B8 B9 117.7(7) . .
C51 B3 B8 B9 -98.7(4) . .
B2 B3 B8 B9 -138.2(4) . .
B4 B3 B8 B9 -37.8(4) . .
Cl6 B3 B8 B7 -140.9(7) . .
C51 B3 B8 B7 2.7(5) . .
B9 B3 B8 B7 101.4(4) . .
B2 B3 B8 B7 -36.8(4) . .
B4 B3 B8 B7 63.6(5) . .
Cl6 B3 B8 Cl3 5.5(9) . .
C51 B3 B8 Cl3 149.2(3) . .
B9 B3 B8 Cl3 -112.2(4) . .
B2 B3 B8 Cl3 109.7(4) . .
B4 B3 B8 Cl3 -149.9(4) . .
C51 B2 B8 B3 -39.8(4) . .
B7 B2 B8 B3 -138.8(4) . .
B1 B2 B8 B3 -101.4(4) . .
C51 B2 B8 B11 61.6(4) . .
B7 B2 B8 B11 -37.4(3) . .
B3 B2 B8 B11 101.4(4) . .
B1 B2 B8 B11 0.0(5) . .
C51 B2 B8 B9 -2.3(5) . .
B7 B2 B8 B9 -101.4(4) . .
B3 B2 B8 B9 37.5(4) . .
B1 B2 B8 B9 -63.9(5) . .
C51 B2 B8 B7 99.0(4) . .
B3 B2 B8 B7 138.8(4) . .
B1 B2 B8 B7 37.4(3) . .
C51 B2 B8 Cl3 -153.8(4) . .
B7 B2 B8 Cl3 107.1(4) . .
B3 B2 B8 Cl3 -114.0(4) . .
B1 B2 B8 Cl3 144.6(4) . .
B1 B7 B8 B3 -0.6(5) . .
B2 B7 B8 B3 37.0(4) . .
B6 B7 B8 B3 -63.4(4) . .
Cl2 B7 B8 B3 148.6(3) . .
B11 B7 B8 B3 -101.2(4) . .
B1 B7 B8 B2 -37.6(4) . .
B6 B7 B8 B2 -100.5(4) . .
Cl2 B7 B8 B2 111.6(4) . .
B11 B7 B8 B2 -138.3(4) . .
B1 B7 B8 B11 100.7(4) . .
B2 B7 B8 B11 138.3(4) . .
B6 B7 B8 B11 37.8(3) . .
Cl2 B7 B8 B11 -110.1(4) . .
B1 B7 B8 B9 63.1(4) . .
B2 B7 B8 B9 100.7(4) . .
B6 B7 B8 B9 0.2(5) . .
Cl2 B7 B8 B9 -147.7(3) . .
B11 B7 B8 B9 -37.6(3) . .
B1 B7 B8 Cl3 -149.1(3) . .
B2 B7 B8 Cl3 -111.5(4) . .
B6 B7 B8 Cl3 148.0(3) . .
Cl2 B7 B8 Cl3 0.1(5) . .
B11 B7 B8 Cl3 110.2(4) . .
Cl6 B3 B9 B4 97.8(7) . .
C51 B3 B9 B4 -39.2(4) . .
B8 B3 B9 B4 -138.0(4) . .
B2 B3 B9 B4 -100.2(5) . .
Cl6 B3 B9 B8 -124.2(8) . .
C51 B3 B9 B8 98.7(4) . .
B2 B3 B9 B8 37.8(4) . .
B4 B3 B9 B8 138.0(4) . .
Cl6 B3 B9 B10 135.8(7) . .
C51 B3 B9 B10 -1.3(5) . .
B8 B3 B9 B10 -100.0(4) . .
B2 B3 B9 B10 -62.3(5) . .
B4 B3 B9 B10 37.9(3) . .
Cl6 B3 B9 Cl4 -12.2(9) . .
C51 B3 B9 Cl4 -149.3(4) . .
B8 B3 B9 Cl4 112.0(4) . .
B2 B3 B9 Cl4 149.7(4) . .
B4 B3 B9 Cl4 -110.1(4) . .
Cl6 B3 B9 B11 -161.1(7) . .
C51 B3 B9 B11 61.8(5) . .
B8 B3 B9 B11 -36.9(4) . .
B2 B3 B9 B11 0.8(5) . .
B4 B3 B9 B11 101.0(4) . .
C51 B4 B9 B3 39.3(4) . .
B10 B4 B9 B3 137.4(4) . .
B5 B4 B9 B3 100.4(4) . .
C51 B4 B9 B8 2.1(5) . .
B10 B4 B9 B8 100.2(4) . .
B5 B4 B9 B8 63.2(4) . .
B3 B4 B9 B8 -37.2(3) . .
C51 B4 B9 B10 -98.1(4) . .
B5 B4 B9 B10 -37.0(3) . .
B3 B4 B9 B10 -137.4(4) . .
C51 B4 B9 Cl4 150.7(3) . .
B10 B4 B9 Cl4 -111.2(4) . .
B5 B4 B9 Cl4 -148.1(3) . .
B3 B4 B9 Cl4 111.5(4) . .
C51 B4 B9 B11 -60.8(4) . .
B10 B4 B9 B11 37.3(3) . .
B5 B4 B9 B11 0.3(5) . .
B3 B4 B9 B11 -100.1(4) . .
B2 B8 B9 B3 -37.6(4) . .
B11 B8 B9 B3 -138.3(4) . .
B7 B8 B9 B3 -100.8(4) . .
Cl3 B8 B9 B3 113.2(4) . .
B3 B8 B9 B4 37.7(4) . .
B2 B8 B9 B4 0.1(5) . .
B11 B8 B9 B4 -100.6(4) . .
B7 B8 B9 B4 -63.1(4) . .
Cl3 B8 B9 B4 150.9(3) . .
B3 B8 B9 B10 100.7(4) . .
B2 B8 B9 B10 63.1(4) . .
B11 B8 B9 B10 -37.6(3) . .
B7 B8 B9 B10 -0.1(5) . .
Cl3 B8 B9 B10 -146.1(3) . .
B3 B8 B9 Cl4 -110.1(4) . .
B2 B8 B9 Cl4 -147.7(3) . .
B11 B8 B9 Cl4 111.6(4) . .
B7 B8 B9 Cl4 149.0(3) . .
Cl3 B8 B9 Cl4 3.0(6) . .
B3 B8 B9 B11 138.3(4) . .
B2 B8 B9 B11 100.7(4) . .
B7 B8 B9 B11 37.5(3) . .
Cl3 B8 B9 B11 -108.5(4) . .
C51 B5 B10 B4 39.7(3) . .
B6 B5 B10 B4 138.3(4) . .
B1 B5 B10 B4 100.8(4) . .
C51 B5 B10 B6 -98.5(4) . .
B1 B5 B10 B6 -37.4(4) . .
B4 B5 B10 B6 -138.3(4) . .
C51 B5 B10 B9 2.4(4) . .
B6 B5 B10 B9 100.9(4) . .
B1 B5 B10 B9 63.5(5) . .
B4 B5 B10 B9 -37.4(3) . .
C51 B5 B10 B11 -61.4(4) . .
B6 B5 B10 B11 37.1(3) . .
B1 B5 B10 B11 -0.3(5) . .
B4 B5 B10 B11 -101.2(4) . .
C51 B5 B10 Cl5 151.2(3) . .
B6 B5 B10 Cl5 -110.2(4) . .
B1 B5 B10 Cl5 -147.7(4) . .
B4 B5 B10 Cl5 111.5(4) . .
C51 B4 B10 B5 -39.9(4) . .
B9 B4 B10 B5 -138.3(4) . .
B3 B4 B10 B5 -100.7(4) . .
C51 B4 B10 B6 -2.7(5) . .
B9 B4 B10 B6 -101.2(4) . .
B5 B4 B10 B6 37.1(4) . .
B3 B4 B10 B6 -63.6(5) . .
C51 B4 B10 B9 98.5(4) . .
B5 B4 B10 B9 138.3(4) . .
B3 B4 B10 B9 37.6(3) . .
C51 B4 B10 B11 60.9(5) . .
B9 B4 B10 B11 -37.5(3) . .
B5 B4 B10 B11 100.8(4) . .
B3 B4 B10 B11 0.1(5) . .
C51 B4 B10 Cl5 -150.3(4) . .
B9 B4 B10 Cl5 111.3(4) . .
B5 B4 B10 Cl5 -110.4(4) . .
B3 B4 B10 Cl5 148.9(4) . .
B1 B6 B10 B5 38.0(4) . .
B7 B6 B10 B5 101.2(4) . .
B11 B6 B10 B5 138.6(4) . .
Cl1 B6 B10 B5 -109.5(4) . .
B1 B6 B10 B4 0.5(5) . .
B5 B6 B10 B4 -37.5(4) . .
B7 B6 B10 B4 63.7(4) . .
B11 B6 B10 B4 101.1(4) . .
Cl1 B6 B10 B4 -147.1(4) . .
B1 B6 B10 B9 -63.0(4) . .
B5 B6 B10 B9 -101.0(4) . .
B7 B6 B10 B9 0.1(4) . .
B11 B6 B10 B9 37.5(3) . .
Cl1 B6 B10 B9 149.4(3) . .
B1 B6 B10 B11 -100.6(4) . .
B5 B6 B10 B11 -138.6(4) . .
B7 B6 B10 B11 -37.4(3) . .
Cl1 B6 B10 B11 111.9(4) . .
B1 B6 B10 Cl5 148.3(3) . .
B5 B6 B10 Cl5 110.3(4) . .
B7 B6 B10 Cl5 -148.5(3) . .
B11 B6 B10 Cl5 -111.1(4) . .
Cl1 B6 B10 Cl5 0.7(5) . .
B3 B9 B10 B5 -0.7(5) . .
B4 B9 B10 B5 37.6(3) . .
B8 B9 B10 B5 -63.1(4) . .
Cl4 B9 B10 B5 147.3(3) . .
B11 B9 B10 B5 -100.6(4) . .
B3 B9 B10 B4 -38.3(4) . .
B8 B9 B10 B4 -100.7(4) . .
Cl4 B9 B10 B4 109.7(4) . .
B11 B9 B10 B4 -138.2(3) . .
B3 B9 B10 B6 62.4(4) . .
B4 B9 B10 B6 100.7(4) . .
B8 B9 B10 B6 0.0(4) . .
Cl4 B9 B10 B6 -149.6(3) . .
B11 B9 B10 B6 -37.5(3) . .
B3 B9 B10 B11 99.9(4) . .
B4 B9 B10 B11 138.2(3) . .
B8 B9 B10 B11 37.5(3) . .
Cl4 B9 B10 B11 -112.1(4) . .
B3 B9 B10 Cl5 -149.2(3) . .
B4 B9 B10 Cl5 -111.0(4) . .
B8 B9 B10 Cl5 148.3(3) . .
Cl4 B9 B10 Cl5 -1.2(5) . .
B11 B9 B10 Cl5 110.8(4) . .
B3 B8 B11 Cl14 -148.3(3) . .
B2 B8 B11 Cl14 147.9(3) . .
B9 B8 B11 Cl14 -110.9(4) . .
B7 B8 B11 Cl14 110.8(4) . .
Cl3 B8 B11 Cl14 2.9(5) . .
B3 B8 B11 B10 0.2(5) . .
B2 B8 B11 B10 -63.6(4) . .
B9 B8 B11 B10 37.6(3) . .
B7 B8 B11 B10 -100.8(4) . .
Cl3 B8 B11 B10 151.4(3) . .
B3 B8 B11 B7 101.0(4) . .
B2 B8 B11 B7 37.2(3) . .
B9 B8 B11 B7 138.4(4) . .
Cl3 B8 B11 B7 -107.9(4) . .
B3 B8 B11 B6 63.4(4) . .
B2 B8 B11 B6 -0.5(5) . .
B9 B8 B11 B6 100.8(4) . .
B7 B8 B11 B6 -37.6(3) . .
Cl3 B8 B11 B6 -145.5(3) . .
B3 B8 B11 B9 -37.4(3) . .
B2 B8 B11 B9 -101.2(4) . .
B7 B8 B11 B9 -138.4(4) . .
Cl3 B8 B11 B9 113.8(4) . .
B5 B10 B11 B8 63.8(4) . .
B4 B10 B11 B8 -0.2(4) . .
B6 B10 B11 B8 100.6(4) . .
B9 B10 B11 B8 -37.6(3) . .
Cl5 B10 B11 B8 -149.1(3) . .
B5 B10 B11 Cl14 -148.5(3) . .
B4 B10 B11 Cl14 147.6(3) . .
B6 B10 B11 Cl14 -111.6(4) . .
B9 B10 B11 Cl14 110.1(4) . .
Cl5 B10 B11 Cl14 -1.3(6) . .
B5 B10 B11 B7 0.4(5) . .
B4 B10 B11 B7 -63.5(4) . .
B6 B10 B11 B7 37.3(3) . .
B9 B10 B11 B7 -101.0(4) . .
Cl5 B10 B11 B7 147.6(3) . .
B5 B10 B11 B6 -36.8(3) . .
B4 B10 B11 B6 -100.8(4) . .
B9 B10 B11 B6 -138.2(3) . .
Cl5 B10 B11 B6 110.3(4) . .
B5 B10 B11 B9 101.4(4) . .
B4 B10 B11 B9 37.4(3) . .
B6 B10 B11 B9 138.2(3) . .
Cl5 B10 B11 B9 -111.4(4) . .
B1 B7 B11 B8 -100.8(4) . .
B2 B7 B11 B8 -37.2(4) . .
B6 B7 B11 B8 -137.7(4) . .
Cl2 B7 B11 B8 110.2(4) . .
B1 B7 B11 Cl14 149.1(4) . .
B2 B7 B11 Cl14 -147.3(4) . .
B6 B7 B11 Cl14 112.1(4) . .
B8 B7 B11 Cl14 -110.2(4) . .
Cl2 B7 B11 Cl14 0.1(6) . .
B1 B7 B11 B10 -0.4(5) . .
B2 B7 B11 B10 63.3(4) . .
B6 B7 B11 B10 -37.3(3) . .
B8 B7 B11 B10 100.4(4) . .
Cl2 B7 B11 B10 -149.4(3) . .
B1 B7 B11 B6 36.9(4) . .
B2 B7 B11 B6 100.6(4) . .
B8 B7 B11 B6 137.7(4) . .
Cl2 B7 B11 B6 -112.1(4) . .
B1 B7 B11 B9 -63.6(5) . .
B2 B7 B11 B9 0.0(5) . .
B6 B7 B11 B9 -100.5(4) . .
B8 B7 B11 B9 37.2(3) . .
Cl2 B7 B11 B9 147.4(4) . .
B1 B6 B11 B8 0.7(5) . .
B5 B6 B11 B8 -63.5(4) . .
B7 B6 B11 B8 37.7(3) . .
B10 B6 B11 B8 -100.4(4) . .
Cl1 B6 B11 B8 150.0(3) . .
B1 B6 B11 Cl14 -147.0(3) . .
B5 B6 B11 Cl14 148.7(3) . .
B7 B6 B11 Cl14 -110.0(4) . .
B10 B6 B11 Cl14 111.8(4) . .
Cl1 B6 B11 Cl14 2.3(6) . .
B1 B6 B11 B10 101.1(4) . .
B5 B6 B11 B10 36.9(3) . .
B7 B6 B11 B10 138.1(4) . .
Cl1 B6 B11 B10 -109.6(4) . .
B1 B6 B11 B7 -37.0(3) . .
B5 B6 B11 B7 -101.2(4) . .
B10 B6 B11 B7 -138.1(4) . .
Cl1 B6 B11 B7 112.3(4) . .
B1 B6 B11 B9 63.9(4) . .
B5 B6 B11 B9 -0.3(5) . .
B7 B6 B11 B9 100.9(4) . .
B10 B6 B11 B9 -37.2(3) . .
Cl1 B6 B11 B9 -146.8(3) . .
B3 B9 B11 B8 36.7(4) . .
B4 B9 B11 B8 100.5(4) . .
B10 B9 B11 B8 137.7(4) . .
Cl4 B9 B11 B8 -111.8(4) . .
B3 B9 B11 Cl14 146.8(4) . .
B4 B9 B11 Cl14 -149.5(3) . .
B8 B9 B11 Cl14 110.0(4) . .
B10 B9 B11 Cl14 -112.3(4) . .
Cl4 B9 B11 Cl14 -1.8(6) . .
B3 B9 B11 B10 -101.0(4) . .
B4 B9 B11 B10 -37.2(3) . .
B8 B9 B11 B10 -137.7(4) . .
Cl4 B9 B11 B10 110.5(4) . .
B3 B9 B11 B7 -0.5(5) . .
B4 B9 B11 B7 63.2(4) . .
B8 B9 B11 B7 -37.3(3) . .
B10 B9 B11 B7 100.4(4) . .
Cl4 B9 B11 B7 -149.1(3) . .
B3 B9 B11 B6 -63.7(4) . .
B4 B9 B11 B6 0.0(4) . .
B8 B9 B11 B6 -100.5(4) . .
B10 B9 B11 B6 37.2(3) . .
Cl4 B9 B11 B6 147.7(3) . .
B15 C52 B12 Cl13 173.6(7) . .
B16 C52 B12 Cl13 136.4(10) . .
B13 C52 B12 Cl13 -80.8(9) . .
B14 C52 B12 Cl13 -117.3(8) . .
B15 C52 B12 B21 -2.4(8) . .
B16 C52 B12 B21 -39.6(5) . .
B13 C52 B12 B21 103.2(6) . .
B14 C52 B12 B21 66.6(7) . .
B15 C52 B12 B17 -65.0(7) . .
B16 C52 B12 B17 -102.2(5) . .
B13 C52 B12 B17 40.6(5) . .
B14 C52 B12 B17 4.0(7) . .
B15 C52 B12 B16 37.2(6) . .
B13 C52 B12 B16 142.8(5) . .
B14 C52 B12 B16 106.2(6) . .
B15 C52 B12 B13 -105.6(6) . .
B16 C52 B12 B13 -142.8(5) . .
B14 C52 B12 B13 -36.5(5) . .
B15 C52 B13 B18 5.2(7) . .
B16 C52 B13 B18 -65.2(7) . .
B12 C52 B13 B18 -101.4(5) . .
B14 C52 B13 B18 40.5(5) . .
B15 C52 B13 B14 -35.4(5) . .
B16 C52 B13 B14 -105.7(5) . .
B12 C52 B13 B14 -141.9(5) . .
B15 C52 B13 B12 106.6(5) . .
B16 C52 B13 B12 36.2(5) . .
B14 C52 B13 B12 141.9(5) . .
B15 C52 B13 B17 67.0(7) . .
B16 C52 B13 B17 -3.3(8) . .
B12 C52 B13 B17 -39.6(5) . .
B14 C52 B13 B17 102.4(6) . .
Cl13 B12 B13 C52 127.7(5) . .
B21 B12 B13 C52 -95.8(5) . .
B17 B12 B13 C52 -134.0(5) . .
B16 B12 B13 C52 -32.7(5) . .
Cl13 B12 B13 B18 -134.7(6) . .
C52 B12 B13 B18 97.6(6) . .
B21 B12 B13 B18 1.8(8) . .
B17 B12 B13 B18 -36.4(5) . .
B16 B12 B13 B18 64.9(7) . .
Cl13 B12 B13 B14 161.5(5) . .
C52 B12 B13 B14 33.8(5) . .
B21 B12 B13 B14 -62.0(7) . .
B17 B12 B13 B14 -100.2(6) . .
B16 B12 B13 B14 1.1(7) . .
Cl13 B12 B13 B17 -98.3(5) . .
C52 B12 B13 B17 134.0(5) . .
B21 B12 B13 B17 38.2(5) . .
B16 B12 B13 B17 101.3(5) . .
B15 C52 B14 B19 39.6(5) . .
B16 C52 B14 B19 2.4(7) . .
B13 C52 B14 B19 -103.7(5) . .
B12 C52 B14 B19 -67.0(7) . .
B16 C52 B14 B15 -37.3(5) . .
B13 C52 B14 B15 -143.4(5) . .
B12 C52 B14 B15 -106.7(5) . .
B15 C52 B14 B13 143.4(5) . .
B16 C52 B14 B13 106.1(6) . .
B12 C52 B14 B13 36.7(5) . .
B15 C52 B14 B18 103.5(5) . .
B16 C52 B14 B18 66.3(7) . .
B13 C52 B14 B18 -39.8(5) . .
B12 C52 B14 B18 -3.1(7) . .
B18 B13 B14 C52 -133.9(5) . .
B12 B13 B14 C52 -33.7(5) . .
B17 B13 B14 C52 -96.1(6) . .
C52 B13 B14 B19 96.3(6) . .
B18 B13 B14 B19 -37.6(5) . .
B12 B13 B14 B19 62.6(7) . .
B17 B13 B14 B19 0.1(8) . .
C52 B13 B14 B15 32.3(4) . .
B18 B13 B14 B15 -101.6(5) . .
B12 B13 B14 B15 -1.4(7) . .
B17 B13 B14 B15 -63.8(7) . .
C52 B13 B14 B18 133.9(5) . .
B12 B13 B14 B18 100.2(5) . .
B17 B13 B14 B18 37.7(6) . .
B16 C52 B15 B19 102.4(5) . .
B13 C52 B15 B19 -4.1(7) . .
B12 C52 B15 B19 65.5(7) . .
B14 C52 B15 B19 -39.4(4) . .
B16 C52 B15 B14 141.8(5) . .
B13 C52 B15 B14 35.3(5) . .
B12 C52 B15 B14 104.9(6) . .
B16 C52 B15 B20 39.3(4) . .
B13 C52 B15 B20 -67.2(6) . .
B12 C52 B15 B20 2.4(8) . .
B14 C52 B15 B20 -102.5(5) . .
B13 C52 B15 B16 -106.5(6) . .
B12 C52 B15 B16 -37.0(6) . .
B14 C52 B15 B16 -141.8(5) . .
B19 B14 B15 C52 -134.8(5) . .
B13 B14 B15 C52 -32.5(5) . .
B18 B14 B15 C52 -95.6(6) . .
C52 B14 B15 B19 134.8(5) . .
B13 B14 B15 B19 102.2(5) . .
B18 B14 B15 B19 39.2(5) . .
C52 B14 B15 B20 96.7(5) . .
B19 B14 B15 B20 -38.1(4) . .
B13 B14 B15 B20 64.1(6) . .
B18 B14 B15 B20 1.1(7) . .
C52 B14 B15 B16 33.6(4) . .
B19 B14 B15 B16 -101.1(5) . .
B13 B14 B15 B16 1.1(6) . .
B18 B14 B15 B16 -62.0(6) . .
B15 C52 B16 B21 -102.3(5) . .
B13 C52 B16 B21 3.6(7) . .
B12 C52 B16 B21 39.8(5) . .
B14 C52 B16 B21 -65.4(6) . .
B15 C52 B16 B20 -39.5(4) . .
B13 C52 B16 B20 66.4(6) . .
B12 C52 B16 B20 102.6(5) . .
B14 C52 B16 B20 -2.6(7) . .
B15 C52 B16 B12 -142.1(5) . .
B13 C52 B16 B12 -36.2(6) . .
B14 C52 B16 B12 -105.2(6) . .
B13 C52 B16 B15 105.9(6) . .
B12 C52 B16 B15 142.1(5) . .
B14 C52 B16 B15 36.9(5) . .
Cl13 B12 B16 C52 -113.1(9) . .
B21 B12 B16 C52 134.3(6) . .
B17 B12 B16 C52 97.0(6) . .
B13 B12 B16 C52 32.9(5) . .
Cl13 B12 B16 B21 112.6(9) . .
C52 B12 B16 B21 -134.3(6) . .
B17 B12 B16 B21 -37.2(5) . .
B13 B12 B16 B21 -101.4(6) . .
Cl13 B12 B16 B20 150.2(7) . .
C52 B12 B16 B20 -96.7(5) . .
B21 B12 B16 B20 37.6(5) . .
B17 B12 B16 B20 0.4(7) . .
B13 B12 B16 B20 -63.8(6) . .
Cl13 B12 B16 B15 -146.4(8) . .
C52 B12 B16 B15 -33.3(4) . .
B21 B12 B16 B15 100.9(5) . .
B17 B12 B16 B15 63.7(6) . .
B13 B12 B16 B15 -0.5(6) . .
B19 B15 B16 C52 -97.1(5) . .
B14 B15 B16 C52 -34.0(4) . .
B20 B15 B16 C52 -134.7(5) . .
C52 B15 B16 B21 96.8(5) . .
B19 B15 B16 B21 -0.3(7) . .
B14 B15 B16 B21 62.7(6) . .
B20 B15 B16 B21 -37.9(4) . .
C52 B15 B16 B20 134.7(5) . .
B19 B15 B16 B20 37.6(4) . .
B14 B15 B16 B20 100.7(5) . .
C52 B15 B16 B12 33.7(4) . .
B19 B15 B16 B12 -63.4(6) . .
B14 B15 B16 B12 -0.4(6) . .
B20 B15 B16 B12 -101.0(5) . .
Cl13 B12 B17 B18 133.4(5) . .
C52 B12 B17 B18 -3.2(6) . .
B21 B12 B17 B18 -101.1(5) . .
B16 B12 B17 B18 -64.2(6) . .
B13 B12 B17 B18 36.4(5) . .
Cl13 B12 B17 B21 -125.4(5) . .
C52 B12 B17 B21 97.9(5) . .
B16 B12 B17 B21 37.0(5) . .
B13 B12 B17 B21 137.5(5) . .
Cl13 B12 B17 B22 -163.6(5) . .
C52 B12 B17 B22 59.8(6) . .
B21 B12 B17 B22 -38.2(4) . .
B16 B12 B17 B22 -1.2(7) . .
B13 B12 B17 B22 99.3(6) . .
Cl13 B12 B17 B13 97.1(5) . .
C52 B12 B17 B13 -39.6(5) . .
B21 B12 B17 B13 -137.5(5) . .
B16 B12 B17 B13 -100.6(6) . .
Cl13 B12 B17 Cl7 -16.1(7) . .
C52 B12 B17 Cl7 -152.8(5) . .
B21 B12 B17 Cl7 109.3(5) . .
B16 B12 B17 Cl7 146.3(5) . .
B13 B12 B17 Cl7 -113.2(5) . .
C52 B13 B17 B12 39.4(5) . .
B18 B13 B17 B12 139.0(5) . .
B14 B13 B17 B12 100.9(7) . .
C52 B13 B17 B18 -99.6(6) . .
B14 B13 B17 B18 -38.1(6) . .
B12 B13 B17 B18 -139.0(5) . .
C52 B13 B17 B21 1.6(8) . .
B18 B13 B17 B21 101.2(6) . .
B14 B13 B17 B21 63.1(8) . .
B12 B13 B17 B21 -37.8(5) . .
C52 B13 B17 B22 -62.5(7) . .
B18 B13 B17 B22 37.1(5) . .
B14 B13 B17 B22 -1.0(8) . .
B12 B13 B17 B22 -101.9(5) . .
C52 B13 B17 Cl7 149.3(6) . .
B18 B13 B17 Cl7 -111.1(7) . .
B14 B13 B17 Cl7 -149.2(6) . .
B12 B13 B17 Cl7 109.9(7) . .
C52 B13 B18 Cl8 -152.5(5) . .
B14 B13 B18 Cl8 -112.7(7) . .
B12 B13 B18 Cl8 146.0(6) . .
B17 B13 B18 Cl8 109.8(6) . .
C52 B13 B18 B22 59.5(7) . .
B14 B13 B18 B22 99.3(6) . .
B12 B13 B18 B22 -2.0(8) . .
B17 B13 B18 B22 -38.2(5) . .
C52 B13 B18 B17 97.7(6) . .
B14 B13 B18 B17 137.5(5) . .
B12 B13 B18 B17 36.2(5) . .
C52 B13 B18 B14 -39.8(5) . .
B12 B13 B18 B14 -101.3(6) . .
B17 B13 B18 B14 -137.5(5) . .
C52 B13 B18 B19 -4.0(7) . .
B14 B13 B18 B19 35.9(5) . .
B12 B13 B18 B19 -65.4(7) . .
B17 B13 B18 B19 -101.6(5) . .
B12 B17 B18 Cl8 -147.2(5) . .
B21 B17 B18 Cl8 149.5(5) . .
B22 B17 B18 Cl8 111.6(6) . .
B13 B17 B18 Cl8 -110.5(6) . .
Cl7 B17 B18 Cl8 1.8(8) . .
B12 B17 B18 B13 -36.8(5) . .
B21 B17 B18 B13 -100.0(6) . .
B22 B17 B18 B13 -138.0(5) . .
Cl7 B17 B18 B13 112.3(6) . .
B12 B17 B18 B22 101.2(5) . .
B21 B17 B18 B22 37.9(4) . .
B13 B17 B18 B22 138.0(5) . .
Cl7 B17 B18 B22 -109.8(5) . .
B12 B17 B18 B14 1.4(6) . .
B21 B17 B18 B14 -61.8(6) . .
B22 B17 B18 B14 -99.7(5) . .
B13 B17 B18 B14 38.2(5) . .
Cl7 B17 B18 B14 150.5(5) . .
B12 B17 B18 B19 63.5(6) . .
B21 B17 B18 B19 0.3(7) . .
B22 B17 B18 B19 -37.7(4) . .
B13 B17 B18 B19 100.3(6) . .
Cl7 B17 B18 B19 -147.4(4) . .
C52 B14 B18 Cl8 148.6(6) . .
B19 B14 B18 Cl8 -111.9(7) . .
B15 B14 B18 Cl8 -150.5(5) . .
B13 B14 B18 Cl8 109.0(7) . .
C52 B14 B18 B13 39.6(5) . .
B19 B14 B18 B13 139.1(6) . .
B15 B14 B18 B13 100.5(6) . .
C52 B14 B18 B22 -63.2(7) . .
B19 B14 B18 B22 36.4(5) . .
B15 B14 B18 B22 -2.2(8) . .
B13 B14 B18 B22 -102.7(7) . .
C52 B14 B18 B17 0.9(6) . .
B19 B14 B18 B17 100.4(5) . .
B15 B14 B18 B17 61.9(6) . .
B13 B14 B18 B17 -38.6(5) . .
C52 B14 B18 B19 -99.5(5) . .
B15 B14 B18 B19 -38.6(5) . .
B13 B14 B18 B19 -139.1(6) . .
C52 B14 B19 Cl9 -150.5(5) . .
B15 B14 B19 Cl9 -111.8(6) . .
B13 B14 B19 Cl9 147.7(6) . .
B18 B14 B19 Cl9 111.0(6) . .
C52 B14 B19 B15 -38.7(5) . .
B13 B14 B19 B15 -100.5(6) . .
B18 B14 B19 B15 -137.2(5) . .
C52 B14 B19 B22 62.6(6) . .
B15 B14 B19 B22 101.3(5) . .
B13 B14 B19 B22 0.8(7) . .
B18 B14 B19 B22 -35.9(5) . .
C52 B14 B19 B20 -1.1(6) . .
B15 B14 B19 B20 37.7(4) . .
B13 B14 B19 B20 -62.8(7) . .
B18 B14 B19 B20 -99.5(5) . .
C52 B14 B19 B18 98.4(6) . .
B15 B14 B19 B18 137.2(5) . .
B13 B14 B19 B18 36.7(6) . .
C52 B15 B19 Cl9 151.9(4) . .
B14 B15 B19 Cl9 112.5(5) . .
B20 B15 B19 Cl9 -109.7(5) . .
B16 B15 B19 Cl9 -146.9(5) . .
C52 B15 B19 B14 39.4(5) . .
B20 B15 B19 B14 137.7(5) . .
B16 B15 B19 B14 100.6(6) . .
C52 B15 B19 B22 -60.7(5) . .
B14 B15 B19 B22 -100.1(5) . .
B20 B15 B19 B22 37.7(4) . .
B16 B15 B19 B22 0.5(6) . .
C52 B15 B19 B20 -98.4(5) . .
B14 B15 B19 B20 -137.7(5) . .
B16 B15 B19 B20 -37.1(4) . .
C52 B15 B19 B18 1.3(6) . .
B14 B15 B19 B18 -38.1(5) . .
B20 B15 B19 B18 99.7(5) . .
B16 B15 B19 B18 62.5(6) . .
Cl8 B18 B19 Cl9 -1.6(7) . .
B13 B18 B19 Cl9 -149.1(5) . .
B22 B18 B19 Cl9 108.4(5) . .
B17 B18 B19 Cl9 146.4(5) . .
B14 B18 B19 Cl9 -112.5(5) . .
Cl8 B18 B19 B14 110.9(6) . .
B13 B18 B19 B14 -36.5(5) . .
B22 B18 B19 B14 -139.1(5) . .
B17 B18 B19 B14 -101.1(6) . .
Cl8 B18 B19 B15 149.1(5) . .
B13 B18 B19 B15 1.7(6) . .
B22 B18 B19 B15 -100.9(5) . .
B17 B18 B19 B15 -62.9(6) . .
B14 B18 B19 B15 38.3(5) . .
Cl8 B18 B19 B22 -110.0(6) . .
B13 B18 B19 B22 102.6(6) . .
B17 B18 B19 B22 38.0(5) . .
B14 B18 B19 B22 139.1(5) . .
Cl8 B18 B19 B20 -147.9(5) . .
B13 B18 B19 B20 64.7(6) . .
B22 B18 B19 B20 -37.9(4) . .
B17 B18 B19 B20 0.1(6) . .
B14 B18 B19 B20 101.2(5) . .
C52 B16 B20 B15 38.7(4) . .
B21 B16 B20 B15 137.8(5) . .
B12 B16 B20 B15 100.5(6) . .
C52 B16 B20 B21 -99.1(5) . .
B12 B16 B20 B21 -37.3(4) . .
B15 B16 B20 B21 -137.8(5) . .
C52 B16 B20 Cl10 152.5(4) . .
B21 B16 B20 Cl10 -108.4(5) . .
B12 B16 B20 Cl10 -145.6(4) . .
B15 B16 B20 Cl10 113.8(5) . .
C52 B16 B20 B19 1.8(6) . .
B21 B16 B20 B19 100.9(4) . .
B12 B16 B20 B19 63.6(6) . .
B15 B16 B20 B19 -36.9(4) . .
C52 B16 B20 B22 -61.2(5) . .
B21 B16 B20 B22 37.9(4) . .
B12 B16 B20 B22 0.6(6) . .
B15 B16 B20 B22 -100.0(5) . .
C52 B15 B20 B16 -38.7(5) . .
B19 B15 B20 B16 -138.4(5) . .
B14 B15 B20 B16 -100.8(6) . .
C52 B15 B20 B21 -1.3(6) . .
B19 B15 B20 B21 -101.0(5) . .
B14 B15 B20 B21 -63.4(6) . .
B16 B15 B20 B21 37.4(5) . .
C52 B15 B20 Cl10 -148.3(4) . .
B19 B15 B20 Cl10 112.0(5) . .
B14 B15 B20 Cl10 149.6(4) . .
B16 B15 B20 Cl10 -109.6(5) . .
C52 B15 B20 B19 99.7(5) . .
B14 B15 B20 B19 37.6(5) . .
B16 B15 B20 B19 138.4(5) . .
C52 B15 B20 B22 62.5(6) . .
B19 B15 B20 B22 -37.1(4) . .
B14 B15 B20 B22 0.4(6) . .
B16 B15 B20 B22 101.3(5) . .
Cl9 B19 B20 B16 149.8(4) . .
B14 B19 B20 B16 -0.4(6) . .
B15 B19 B20 B16 37.4(4) . .
B22 B19 B20 B16 -100.6(4) . .
B18 B19 B20 B16 -63.5(5) . .
Cl9 B19 B20 B15 112.4(5) . .
B14 B19 B20 B15 -37.9(5) . .
B22 B19 B20 B15 -138.0(5) . .
B18 B19 B20 B15 -100.9(5) . .
Cl9 B19 B20 B21 -147.2(4) . .
B14 B19 B20 B21 62.5(5) . .
B15 B19 B20 B21 100.4(5) . .
B22 B19 B20 B21 -37.6(4) . .
B18 B19 B20 B21 -0.5(5) . .
Cl9 B19 B20 Cl10 -0.1(7) . .
B14 B19 B20 Cl10 -150.4(4) . .
B15 B19 B20 Cl10 -112.5(5) . .
B22 B19 B20 Cl10 109.5(4) . .
B18 B19 B20 Cl10 146.6(4) . .
Cl9 B19 B20 B22 -109.6(5) . .
B14 B19 B20 B22 100.2(5) . .
B15 B19 B20 B22 138.0(5) . .
B18 B19 B20 B22 37.2(4) . .
C52 B16 B21 B12 -39.5(5) . .
B20 B16 B21 B12 -138.2(5) . .
B15 B16 B21 B12 -100.5(6) . .
C52 B16 B21 B17 -2.3(6) . .
B20 B16 B21 B17 -101.0(5) . .
B12 B16 B21 B17 37.2(5) . .
B15 B16 B21 B17 -63.4(6) . .
C52 B16 B21 Cl11 -152.6(4) . .
B20 B16 B21 Cl11 108.7(5) . .
B12 B16 B21 Cl11 -113.1(6) . .
B15 B16 B21 Cl11 146.4(5) . .
C52 B16 B21 B20 98.7(5) . .
B12 B16 B21 B20 138.2(5) . .
B15 B16 B21 B20 37.7(4) . .
C52 B16 B21 B22 61.0(5) . .
B20 B16 B21 B22 -37.7(4) . .
B12 B16 B21 B22 100.5(5) . .
B15 B16 B21 B22 0.0(6) . .
Cl13 B12 B21 B16 -137.2(9) . .
C52 B12 B21 B16 38.9(5) . .
B17 B12 B21 B16 138.6(5) . .
B13 B12 B21 B16 100.2(6) . .
Cl13 B12 B21 B17 84.2(8) . .
C52 B12 B21 B17 -99.7(6) . .
B16 B12 B21 B17 -138.6(5) . .
B13 B12 B21 B17 -38.4(5) . .
Cl13 B12 B21 Cl11 -26.6(11) . .
C52 B12 B21 Cl11 149.5(5) . .
B17 B12 B21 Cl11 -110.8(6) . .
B16 B12 B21 Cl11 110.6(6) . .
B13 B12 B21 Cl11 -149.2(5) . .
Cl13 B12 B21 B20 -174.7(7) . .
C52 B12 B21 B20 1.4(7) . .
B17 B12 B21 B20 101.1(5) . .
B16 B12 B21 B20 -37.5(5) . .
B13 B12 B21 B20 62.7(7) . .
Cl13 B12 B21 B22 121.7(8) . .
C52 B12 B21 B22 -62.2(7) . .
B17 B12 B21 B22 37.5(5) . .
B16 B12 B21 B22 -101.1(5) . .
B13 B12 B21 B22 -0.9(7) . .
B12 B17 B21 B16 -37.5(5) . .
B18 B17 B21 B16 63.0(6) . .
B22 B17 B21 B16 100.4(5) . .
B13 B17 B21 B16 0.4(7) . .
Cl7 B17 B21 B16 -148.4(5) . .
B18 B17 B21 B12 100.5(5) . .
B22 B17 B21 B12 137.8(5) . .
B13 B17 B21 B12 37.9(5) . .
Cl7 B17 B21 B12 -110.9(7) . .
B12 B17 B21 Cl11 112.7(6) . .
B18 B17 B21 Cl11 -146.8(5) . .
B22 B17 B21 Cl11 -109.5(5) . .
B13 B17 B21 Cl11 150.6(5) . .
Cl7 B17 B21 Cl11 1.7(8) . .
B12 B17 B21 B20 -101.1(5) . .
B18 B17 B21 B20 -0.6(6) . .
B22 B17 B21 B20 36.7(4) . .
B13 B17 B21 B20 -63.2(6) . .
Cl7 B17 B21 B20 148.0(5) . .
B12 B17 B21 B22 -137.8(5) . .
B18 B17 B21 B22 -37.3(5) . .
B13 B17 B21 B22 -99.9(6) . .
Cl7 B17 B21 B22 111.2(6) . .
B15 B20 B21 B16 -37.9(5) . .
Cl10 B20 B21 B16 110.8(5) . .
B19 B20 B21 B16 -100.6(5) . .
B22 B20 B21 B16 -137.9(4) . .
B16 B20 B21 B12 37.8(5) . .
B15 B20 B21 B12 -0.1(7) . .
Cl10 B20 B21 B12 148.5(5) . .
B19 B20 B21 B12 -62.9(6) . .
B22 B20 B21 B12 -100.1(5) . .
B16 B20 B21 B17 101.3(5) . .
B15 B20 B21 B17 63.4(6) . .
Cl10 B20 B21 B17 -147.9(4) . .
B19 B20 B21 B17 0.6(6) . .
B22 B20 B21 B17 -36.6(4) . .
B16 B20 B21 Cl11 -111.6(6) . .
B15 B20 B21 Cl11 -149.5(4) . .
Cl10 B20 B21 Cl11 -0.8(6) . .
B19 B20 B21 Cl11 147.8(4) . .
B22 B20 B21 Cl11 110.5(5) . .
B16 B20 B21 B22 137.9(4) . .
B15 B20 B21 B22 100.0(4) . .
Cl10 B20 B21 B22 -111.3(4) . .
B19 B20 B21 B22 37.2(4) . .
Cl8 B18 B22 B17 -109.2(7) . .
B13 B18 B22 B17 38.4(5) . .
B14 B18 B22 B17 102.1(6) . .
B19 B18 B22 B17 137.9(5) . .
Cl8 B18 B22 B19 112.9(7) . .
B13 B18 B22 B19 -99.5(6) . .
B17 B18 B22 B19 -137.9(5) . .
B14 B18 B22 B19 -35.8(5) . .
Cl8 B18 B22 Cl12 1.5(9) . .
B13 B18 B22 Cl12 149.1(5) . .
B17 B18 B22 Cl12 110.7(5) . .
B14 B18 B22 Cl12 -147.2(5) . .
B19 B18 B22 Cl12 -111.4(6) . .
Cl8 B18 B22 B20 151.2(5) . .
B13 B18 B22 B20 -61.2(7) . .
B17 B18 B22 B20 -99.6(5) . .
B14 B18 B22 B20 2.5(7) . .
B19 B18 B22 B20 38.2(4) . .
Cl8 B18 B22 B21 -146.2(5) . .
B13 B18 B22 B21 1.4(7) . .
B17 B18 B22 B21 -37.0(5) . .
B14 B18 B22 B21 65.1(6) . .
B19 B18 B22 B21 100.9(4) . .
B12 B17 B22 B18 -100.4(6) . .
B21 B17 B22 B18 -138.1(5) . .
B13 B17 B22 B18 -37.0(5) . .
Cl7 B17 B22 B18 112.1(7) . .
B12 B17 B22 B19 -61.9(6) . .
B18 B17 B22 B19 38.5(5) . .
B21 B17 B22 B19 -99.6(4) . .
B13 B17 B22 B19 1.5(7) . .
Cl7 B17 B22 B19 150.5(5) . .
B12 B17 B22 Cl12 149.0(5) . .
B18 B17 B22 Cl12 -110.6(5) . .
B21 B17 B22 Cl12 111.4(5) . .
B13 B17 B22 Cl12 -147.5(5) . .
Cl7 B17 B22 Cl12 1.5(8) . .
B12 B17 B22 B20 1.6(6) . .
B18 B17 B22 B20 102.0(5) . .
B21 B17 B22 B20 -36.1(4) . .
B13 B17 B22 B20 65.0(7) . .
Cl7 B17 B22 B20 -146.0(5) . .
B12 B17 B22 B21 37.7(5) . .
B18 B17 B22 B21 138.1(5) . .
B13 B17 B22 B21 101.1(6) . .
Cl7 B17 B22 B21 -109.9(6) . .
Cl9 B19 B22 B18 -111.7(5) . .
B14 B19 B22 B18 36.4(5) . .
B15 B19 B22 B18 100.0(5) . .
B20 B19 B22 B18 137.4(5) . .
Cl9 B19 B22 B17 -149.5(5) . .
B14 B19 B22 B17 -1.4(6) . .
B15 B19 B22 B17 62.2(6) . .
B20 B19 B22 B17 99.6(5) . .
B18 B19 B22 B17 -37.8(5) . .
Cl9 B19 B22 Cl12 -0.5(6) . .
B14 B19 B22 Cl12 147.6(4) . .
B15 B19 B22 Cl12 -148.8(4) . .
B20 B19 B22 Cl12 -111.3(4) . .
B18 B19 B22 Cl12 111.2(5) . .
Cl9 B19 B22 B20 110.9(5) . .
B14 B19 B22 B20 -101.1(5) . .
B15 B19 B22 B20 -37.5(4) . .
B18 B19 B22 B20 -137.4(5) . .
Cl9 B19 B22 B21 147.8(4) . .
B14 B19 B22 B21 -64.1(5) . .
B15 B19 B22 B21 -0.5(6) . .
B20 B19 B22 B21 36.9(4) . .
B18 B19 B22 B21 -100.5(5) . .
B16 B20 B22 B18 62.0(6) . .
B15 B20 B22 B18 -1.8(6) . .
B21 B20 B22 B18 99.4(5) . .
Cl10 B20 B22 B18 -151.9(5) . .
B19 B20 B22 B18 -38.8(5) . .
B16 B20 B22 B17 -1.3(6) . .
B15 B20 B22 B17 -65.1(5) . .
B21 B20 B22 B17 36.1(4) . .
Cl10 B20 B22 B17 144.8(4) . .
B19 B20 B22 B17 -102.1(5) . .
B16 B20 B22 B19 100.8(5) . .
B15 B20 B22 B19 37.0(4) . .
B21 B20 B22 B19 138.2(4) . .
Cl10 B20 B22 B19 -113.0(5) . .
B16 B20 B22 Cl12 -148.6(5) . .
B15 B20 B22 Cl12 147.6(5) . .
B21 B20 B22 Cl12 -111.2(5) . .
Cl10 B20 B22 Cl12 -2.4(7) . .
B19 B20 B22 Cl12 110.6(6) . .
B16 B20 B22 B21 -37.4(4) . .
B15 B20 B22 B21 -101.2(4) . .
Cl10 B20 B22 B21 108.7(4) . .
B19 B20 B22 B21 -138.2(4) . .
B16 B21 B22 B18 -64.3(5) . .
B12 B21 B22 B18 -0.3(6) . .
B17 B21 B22 B18 37.2(4) . .
Cl11 B21 B22 B18 148.9(4) . .
B20 B21 B22 B18 -101.9(5) . .
B16 B21 B22 B17 -101.5(5) . .
B12 B21 B22 B17 -37.5(5) . .
Cl11 B21 B22 B17 111.7(5) . .
B20 B21 B22 B17 -139.1(4) . .
B16 B21 B22 B19 0.4(5) . .
B12 B21 B22 B19 64.4(5) . .
B17 B21 B22 B19 101.9(4) . .
Cl11 B21 B22 B19 -146.4(4) . .
B20 B21 B22 B19 -37.3(4) . .
B16 B21 B22 Cl12 148.3(4) . .
B12 B21 B22 Cl12 -147.7(4) . .
B17 B21 B22 Cl12 -110.1(5) . .
Cl11 B21 B22 Cl12 1.6(6) . .
B20 B21 B22 Cl12 110.7(4) . .
B16 B21 B22 B20 37.6(4) . .
B12 B21 B22 B20 101.6(5) . .
B17 B21 B22 B20 139.1(4) . .
Cl11 B21 B22 B20 -109.2(5) . .
